data_4348178
loop_
_publ_author_name
'Hu, Junyi'
'Zhan, Lijie'
'Zhang, Guanyun'
'Zhang, Qun'
'Du, Lin'
'Tung, Chen-Ho'
'Wang, Yifeng'

_publ_section_title
;
 Effects of Substitutional Dopants on the Photoresponse of a
 Polyoxotitanate Cluster.
;
_journal_issue 17
_journal_name_full 'Inorganic chemistry'
_journal_page_first 8493
_journal_page_last 8501
_journal_paper_doi 10.1021/acs.inorgchem.6b01071
_journal_volume 55
_journal_year 2016
_chemical_formula_moiety '2(C51 H119 Co N O34 Ti11)'
_chemical_formula_sum 'C102 H238 Co2 N2 O68 Ti22'
_chemical_formula_weight 3752.59
_space_group_crystal_system monoclinic
_space_group_IT_number 7
_space_group_name_Hall 'P -2yc'
_space_group_name_H-M_alt 'P 1 c 1'
_atom_sites_solution_hydrogens geom
_atom_sites_solution_primary direct
_audit_creation_date 2016-01-27
_audit_creation_method
;
Olex2 1.2
(compiled 2015.01.26 svn.r3150 for OlexSys, GUI svn.r4998)
;
_cell_angle_alpha 90
_cell_angle_beta 112.47(4)
_cell_angle_gamma 90
_cell_formula_units_Z 2
_cell_length_a 26.935(17)
_cell_length_b 13.625(7)
_cell_length_c 26.060(10)
_cell_measurement_reflns_used 93
_cell_measurement_temperature 173(2)
_cell_measurement_theta_max 63.29
_cell_measurement_theta_min 37.75
_cell_volume 8838(8)
_computing_molecular_graphics 'Olex2 (Dolomanov et al., 2009)'
_computing_publication_material 'Olex2 (Dolomanov et al., 2009)'
_computing_structure_refinement 'ShelXL (Sheldrick, 2008)'
_computing_structure_solution 'SIR2004 (Burla et al., 2007)'
_diffrn_ambient_temperature 173.15
_diffrn_measured_fraction_theta_full 0.864
_diffrn_measured_fraction_theta_max 0.948
_diffrn_measurement_device_type 'CCD area detector'
_diffrn_measurement_method 'phi and omega scans'
_diffrn_radiation_monochromator graphite
_diffrn_radiation_type CuK\a
_diffrn_radiation_wavelength 1.54178
_diffrn_reflns_av_R_equivalents 0.1085
_diffrn_reflns_av_unetI/netI 0.1483
_diffrn_reflns_Laue_measured_fraction_full 0.864
_diffrn_reflns_Laue_measured_fraction_max 0.948
_diffrn_reflns_limit_h_max 31
_diffrn_reflns_limit_h_min -31
_diffrn_reflns_limit_k_max 15
_diffrn_reflns_limit_k_min -14
_diffrn_reflns_limit_l_max 25
_diffrn_reflns_limit_l_min -30
_diffrn_reflns_number 46685
_diffrn_reflns_point_group_measured_fraction_full 0.623
_diffrn_reflns_point_group_measured_fraction_max 0.684
_diffrn_reflns_theta_full 67.679
_diffrn_reflns_theta_max 63.756
_diffrn_reflns_theta_min 1.775
_exptl_absorpt_coefficient_mu 10.023
_exptl_absorpt_correction_type none
_exptl_crystal_colour violet
_exptl_crystal_colour_primary violet
_exptl_crystal_density_diffrn 1.410
_exptl_crystal_description block
_exptl_crystal_F_000 3892
_refine_diff_density_max 1.557
_refine_diff_density_min -0.818
_refine_diff_density_rms 0.155
_refine_ls_abs_structure_details
;
 Flack x determined using 2376 quotients [(I+)-(I-)]/[(I+)+(I-)]
 (Parsons, Flack and Wagner, Acta Cryst. B69 (2013) 249-259).
;
_refine_ls_abs_structure_Flack 0.113(9)
_refine_ls_extinction_method none
_refine_ls_goodness_of_fit_ref 1.043
_refine_ls_hydrogen_treatment constr
_refine_ls_matrix_type full
_refine_ls_number_parameters 1000
_refine_ls_number_reflns 19950
_refine_ls_number_restraints 25
_refine_ls_restrained_S_all 1.043
_refine_ls_R_factor_all 0.1703
_refine_ls_R_factor_gt 0.0947
_refine_ls_shift/su_max 0.000
_refine_ls_shift/su_mean 0.000
_refine_ls_structure_factor_coef Fsqd
_refine_ls_weighting_details 'w=1/[\s^2^(Fo^2^)+(0.1526P)^2^+12.2032P] where P=(Fo^2^+2Fc^2^)/3'
_refine_ls_weighting_scheme calc
_refine_ls_wR_factor_gt 0.2387
_refine_ls_wR_factor_ref 0.2894
_reflns_Friedel_coverage 0.443
_reflns_Friedel_fraction_full 0.383
_reflns_Friedel_fraction_max 0.420
_reflns_number_gt 11488
_reflns_number_total 19950
_reflns_threshold_expression 'I > 2\s(I)'
_cod_data_source_file ic6b01071_si_002.cif
_cod_data_source_block {Ti11CoNO3}
_cod_database_code 4348178
_shelxl_version_number 2014-3
_shelx_space_group_comment
;
The symmetry employed for this shelxl refinement is uniquely defined
by the following loop, which should always be used as a source of
symmetry information in preference to the above space-group names.
They are only intended as comments.
;
_olex2_refinement_description
;
1. Fixed Uiso
 At 1.2 times of:
  All C(H) groups, All C(H,H) groups
 At 1.5 times of:
  All C(H,H,H) groups, All C(H,H,H,H,H,H) groups
2. Restrained distances
 O20-N1
 1.3 with sigma of 0.02
 N1-O21
 1.3 with sigma of 0.02
 C107-C109
 1.45 with sigma of 0.02
 C30-C31
 1.45 with sigma of 0.02
 C32-C31
 2.35 with sigma of 0.02
 C15-C16
 1.45 with sigma of 0.02
 C11-C12
 1.45 with sigma of 0.02
 C103-C104
 1.45 with sigma of 0.02
 C42-C39
 1.45 with sigma of 0.02
 C46-C47
 1.45 with sigma of 0.02
 C46-C48
 1.45 with sigma of 0.02
 C30-C32
 1.45 with sigma of 0.02
 C21-O15
 1.45 with sigma of 0.02
 C21-C23
 1.45 with sigma of 0.02
 C21-C22
 1.45 with sigma of 0.02
 O15-C22
 2.35 with sigma of 0.02
 O15-C23
 2.35 with sigma of 0.02
 C23-C22
 2.35 with sigma of 0.02
 O7-C14
 1.5 with sigma of 0.02
 O3-C2
 1.5 with sigma of 0.02
 C56-C57
 1.5 with sigma of 0.02
 H76C-H77A
 2 with sigma of 0.02
 C81-C83
 1.5 with sigma of 0.02
3. Others
 Fixed Sof: C1(0.5) H1(0.5) C2(0.5) H2(0.5) H3BD(0.5) H3BE(0.5) H3BF(0.5)
 H3AA(0.5) H3AB(0.5) H3AC(0.5) H4BD(0.5) H4BE(0.5) H4BF(0.5) H4AA(0.5)
 H4AB(0.5) H4AC(0.5) C14(0.5) H14(0.5) C15(0.5) H15(0.5) H16D(0.5) H16E(0.5)
 H16F(0.5) H16A(0.5) H16B(0.5) H16C(0.5) H17D(0.5) H17E(0.5) H17F(0.5)
 H17A(0.5) H17B(0.5) H17C(0.5) H39(0.5) H39A(0.5) C41(0.5) H41A(0.5) H41B(0.5)
 H41C(0.5) C42(0.5) H42A(0.5) H42B(0.5) H42C(0.5) H46(0.5) H46A(0.5) C47(0.5)
 H47A(0.5) H47B(0.5) H47C(0.5) C48(0.5) H48A(0.5) H48B(0.5) H48C(0.5) H59A(0.5)
 H59(0.5) C60(0.5) H60A(0.5) H60B(0.5) H60C(0.5) C61(0.5) H61A(0.5) H61B(0.5)
 H61C(0.5) H90(0.5) H90A(0.5) C92(0.5) H92A(0.5) H92B(0.5) H92C(0.5) C93(0.5)
 H93A(0.5) H93B(0.5) H93C(0.5) H10J(0.5) H103(0.5) C104(0.5) H10K(0.5)
 H10L(0.5) H10M(0.5) C105(0.5) H10N(0.5) H10O(0.5) H10P(0.5)
4.a Ternary CH refined with riding coordinates:
 C1(H1), C2(H2), C5(H5), C8(H8), C11(H11), C14(H14), C15(H15), C18(H18),
 C21(H21), C24(H24), C27(H27), C30(H30), C33(H33), C36(H36), C39(H39),
 C39(H39A), C43(H43), C46(H46), C46(H46A), C50(H50), C53(H53), C56(H56),
 C59(H59A), C59(H59), C63(H63), C66(H66), C69(H69), C72(H72), C75(H75),
 C78(H78), C81(H81), C84(H84), C87(H87), C90(H90), C90(H90A), C94(H94),
 C97(H97), C100(H100), C103(H10J), C103(H103), C107(H107)
4.b Me refined with riding coordinates:
 C3(H3BD,H3BE,H3BF), C3(H3AA,H3AB,H3AC), C4(H4BD,H4BE,H4BF), C4(H4AA,H4AB,
 H4AC), C16(H16D,H16E,H16F), C16(H16A,H16B,H16C), C17(H17D,H17E,H17F), C17(H17A,
 H17B,H17C), C25(H25A,H25B,H25C), C42(H42A,H42B,H42C), C57(H57A,H57B,H57C),
 C60(H60A,H60B,H60C), C61(H61A,H61B,H61C), C83(H83A,H83B,H83C), C104(H10K,H10L,
 H10M)
4.c Idealised Me refined as rotating group:
 C6(H6A,H6B,H6C), C7(H7A,H7B,H7C), C9(H9A,H9B,H9C), C10(H10A,H10B,H10C),
 C12(H12A,H12B,H12C), C13(H13A,H13B,H13C), C19(H19A,H19B,H19C), C20(H20A,H20B,
 H20C), C22(H22A,H22B,H22C), C23(H23A,H23B,H23C), C26(H26A,H26B,H26C), C28(H28A,
 H28B,H28C), C29(H29A,H29B,H29C), C31(H31A,H31B,H31C), C32(H32A,H32B,H32C),
 C34(H34A,H34B,H34C), C35(H35A,H35B,H35C), C37(H37A,H37B,H37C), C38(H38A,H38B,
 H38C), C40(H40A,H40B,H40C), C41(H41A,H41B,H41C), C44(H44A,H44B,H44C), C45(H45A,
 H45B,H45C), C47(H47A,H47B,H47C), C48(H48A,H48B,H48C), C49(H49A,H49B,H49C),
 C51(H51A,H51B,H51C), C52(H52A,H52B,H52C), C54(H54A,H54B,H54C), C55(H55A,H55B,
 H55C), C58(H58A,H58B,H58C), C62(H62A,H62B,H62C), C64(H64A,H64B,H64C), C65(H65A,
 H65B,H65C), C67(H67A,H67B,H67C), C68(H68A,H68B,H68C), C70(H70A,H70B,H70C),
 C71(H71A,H71B,H71C), C73(H73A,H73B,H73C), C74(H74A,H74B,H74C), C76(H76A,H76B,
 H76C), C77(H77A,H77B,H77C), C79(H79A,H79B,H79C), C80(H80A,H80B,H80C), C82(H82A,
 H82B,H82C), C85(H85A,H85B,H85C), C86(H86A,H86B,H86C), C88(H88A,H88B,H88C),
 C89(H89A,H89B,H89C), C91(H91A,H91B,H91C), C92(H92A,H92B,H92C), C93(H93A,H93B,
 H93C), C95(H95A,H95B,H95C), C96(H96A,H96B,H96C), C98(H98A,H98B,H98C), C99(H99A,
 H99B,H99C), C101(H10D,H10E,H10F), C102(H10G,H10H,H10I), C105(H10N,H10O,H10P),
 C106(H10Q,H10R,H10S), C108(H10T,H10U,H10V), C109(H10W,H10X,H10Y)
;
_olex2_submission_special_instructions 'No special instructions were received'

loop_
_space_group_symop_operation_xyz
'x, y, z'
'x, -y, z+1/2'

loop_
_atom_site_label
_atom_site_type_symbol
_atom_site_fract_x
_atom_site_fract_y
_atom_site_fract_z
_atom_site_U_iso_or_equiv
_atom_site_adp_type
_atom_site_occupancy
_atom_site_site_symmetry_order
_atom_site_calc_flag
_atom_site_refinement_flags_posn
_atom_site_refinement_flags_occupancy
_atom_site_disorder_assembly
_atom_site_disorder_group
C1 C -0.378(3) -0.124(5) -0.032(3) 0.070(17) Uiso 0.5 1 d . P A 2
H1 H -0.3495 -0.1763 -0.0178 0.084 Uiso 0.5 1 calc R P A 2
C2 C -0.407(2) -0.079(3) -0.042(2) 0.056(14) Uiso 0.5 1 d D P A 1
H2 H -0.4345 -0.0257 -0.0569 0.067 Uiso 0.5 1 calc R P A 1
C3 C -0.404(2) -0.109(4) 0.011(2) 0.149(19) Uiso 1 1 d . . . .
H3BD H -0.4189 -0.1711 0.0178 0.224 Uiso 0.5 1 calc R P A 2
H3BE H -0.3775 -0.0842 0.0460 0.224 Uiso 0.5 1 calc R P A 2
H3BF H -0.4336 -0.0607 -0.0035 0.224 Uiso 0.5 1 calc R P A 2
H3AA H -0.3920 -0.0536 0.0371 0.224 Uiso 0.5 1 calc R P A 1
H3AB H -0.4402 -0.1292 0.0084 0.224 Uiso 0.5 1 calc R P A 1
H3AC H -0.3793 -0.1636 0.0244 0.224 Uiso 0.5 1 calc R P A 1
C4 C -0.356(2) -0.044(4) -0.046(2) 0.16(2) Uiso 1 1 d . . . .
H4BD H -0.3247 -0.0222 -0.0133 0.245 Uiso 0.5 1 calc R P A 2
H4BE H -0.3439 -0.0608 -0.0759 0.245 Uiso 0.5 1 calc R P A 2
H4BF H -0.3824 0.0085 -0.0579 0.245 Uiso 0.5 1 calc R P A 2
H4AA H -0.3621 -0.0256 -0.0841 0.245 Uiso 0.5 1 calc R P A 1
H4AB H -0.3422 0.0128 -0.0214 0.245 Uiso 0.5 1 calc R P A 1
H4AC H -0.3290 -0.0970 -0.0339 0.245 Uiso 0.5 1 calc R P A 1
C5 C -0.4347(13) -0.391(2) -0.0551(14) 0.071(9) Uiso 1 1 d . . . .
H5 H -0.4079 -0.3367 -0.0430 0.085 Uiso 1 1 calc R . . .
C6 C -0.4065(18) -0.473(3) -0.0689(19) 0.130(16) Uiso 1 1 d . . . .
H6A H -0.4021 -0.5272 -0.0426 0.194 Uiso 1 1 calc GR . . .
H6B H -0.3711 -0.4514 -0.0667 0.194 Uiso 1 1 calc GR . . .
H6C H -0.4276 -0.4965 -0.1067 0.194 Uiso 1 1 calc GR . . .
C7 C -0.4576(15) -0.400(3) -0.0084(15) 0.089(11) Uiso 1 1 d . . . .
H7A H -0.4875 -0.3539 -0.0158 0.133 Uiso 1 1 calc GR . . .
H7B H -0.4292 -0.3846 0.0276 0.133 Uiso 1 1 calc GR . . .
H7C H -0.4705 -0.4671 -0.0076 0.133 Uiso 1 1 calc GR . . .
C8 C -0.5362(11) -0.6388(19) -0.1147(11) 0.051(7) Uiso 1 1 d . . . .
H8 H -0.5013 -0.6749 -0.1021 0.062 Uiso 1 1 calc R . . .
C9 C -0.5756(14) -0.691(2) -0.1608(14) 0.083(10) Uiso 1 1 d . . . .
H9A H -0.6108 -0.6595 -0.1705 0.125 Uiso 1 1 calc GR . . .
H9B H -0.5775 -0.7591 -0.1503 0.125 Uiso 1 1 calc GR . . .
H9C H -0.5650 -0.6881 -0.1929 0.125 Uiso 1 1 calc GR . . .
C10 C -0.5555(15) -0.629(3) -0.0643(15) 0.095(12) Uiso 1 1 d . . . .
H10A H -0.5258 -0.6051 -0.0315 0.142 Uiso 1 1 calc GR . . .
H10B H -0.5668 -0.6940 -0.0562 0.142 Uiso 1 1 calc GR . . .
H10C H -0.5857 -0.5836 -0.0742 0.142 Uiso 1 1 calc GR . . .
C11 C -0.4893(10) -0.528(2) -0.2324(12) 0.054(7) Uiso 1 1 d D . . .
H11 H -0.4873 -0.5767 -0.2028 0.065 Uiso 1 1 calc R . . .
C12 C -0.4369(14) -0.526(4) -0.235(2) 0.150(19) Uiso 1 1 d D . . .
H12A H -0.4354 -0.4745 -0.2600 0.224 Uiso 1 1 calc GR . . .
H12B H -0.4295 -0.5899 -0.2478 0.224 Uiso 1 1 calc GR . . .
H12C H -0.4099 -0.5134 -0.1974 0.224 Uiso 1 1 calc GR . . .
C13 C -0.5300(14) -0.566(2) -0.2841(14) 0.081(10) Uiso 1 1 d . . . .
H13A H -0.5558 -0.6066 -0.2755 0.122 Uiso 1 1 calc GR . . .
H13B H -0.5125 -0.6054 -0.3038 0.122 Uiso 1 1 calc GR . . .
H13C H -0.5489 -0.5107 -0.3076 0.122 Uiso 1 1 calc GR . . .
C14 C -0.472(3) -0.308(4) -0.3487(19) 0.056(16) Uiso 0.5 1 d D P B 1
H14 H -0.4339 -0.3288 -0.3340 0.068 Uiso 0.5 1 calc R P B 1
C15 C -0.501(3) -0.295(4) -0.362(3) 0.070(19) Uiso 0.5 1 d D P B 2
H15 H -0.5393 -0.2741 -0.3773 0.084 Uiso 0.5 1 calc R P B 2
C16 C -0.498(2) -0.386(4) -0.388(2) 0.19(2) Uiso 1 1 d D . . .
H16D H -0.5245 -0.4321 -0.3844 0.279 Uiso 0.5 1 calc R P B 2
H16E H -0.5063 -0.3746 -0.4279 0.279 Uiso 0.5 1 calc R P B 2
H16F H -0.4620 -0.4140 -0.3709 0.279 Uiso 0.5 1 calc R P B 2
H16A H -0.4937 -0.4489 -0.3687 0.279 Uiso 0.5 1 calc R P B 1
H16B H -0.5366 -0.3718 -0.4072 0.279 Uiso 0.5 1 calc R P B 1
H16C H -0.4816 -0.3902 -0.4159 0.279 Uiso 0.5 1 calc R P B 1
C17 C -0.4684(16) -0.205(3) -0.3576(17) 0.102(12) Uiso 1 1 d . . . .
H17D H -0.4792 -0.1541 -0.3371 0.153 Uiso 0.5 1 calc R P B 2
H17E H -0.4302 -0.2196 -0.3379 0.153 Uiso 0.5 1 calc R P B 2
H17F H -0.4744 -0.1803 -0.3949 0.153 Uiso 0.5 1 calc R P B 2
H17A H -0.4484 -0.1724 -0.3220 0.153 Uiso 0.5 1 calc R P B 1
H17B H -0.4495 -0.1946 -0.3827 0.153 Uiso 0.5 1 calc R P B 1
H17C H -0.5045 -0.1761 -0.3741 0.153 Uiso 0.5 1 calc R P B 1
C18 C -0.4008(12) -0.220(2) -0.1951(13) 0.066(8) Uiso 1 1 d . . . .
H18 H -0.4009 -0.2513 -0.2298 0.079 Uiso 1 1 calc R . . .
C19 C -0.3570(14) -0.258(3) -0.1493(15) 0.087(11) Uiso 1 1 d . . . .
H19A H -0.3597 -0.2368 -0.1146 0.130 Uiso 1 1 calc GR . . .
H19B H -0.3232 -0.2350 -0.1507 0.130 Uiso 1 1 calc GR . . .
H19C H -0.3580 -0.3303 -0.1510 0.130 Uiso 1 1 calc GR . . .
C20 C -0.3995(14) -0.115(2) -0.2013(15) 0.088(11) Uiso 1 1 d . . . .
H20A H -0.4301 -0.0948 -0.2346 0.132 Uiso 1 1 calc GR . . .
H20B H -0.3659 -0.0964 -0.2050 0.132 Uiso 1 1 calc GR . . .
H20C H -0.4017 -0.0830 -0.1686 0.132 Uiso 1 1 calc GR . . .
C21 C -0.5794(15) -0.243(3) 0.0334(12) 0.142(18) Uiso 1 1 d D . . .
H21 H -0.6080 -0.2040 0.0394 0.170 Uiso 1 1 calc R . . .
C22 C -0.528(2) -0.192(4) 0.0518(18) 0.26(4) Uiso 1 1 d D . . .
H22A H -0.4992 -0.2391 0.0563 0.383 Uiso 1 1 calc GR . . .
H22B H -0.5215 -0.1598 0.0875 0.383 Uiso 1 1 calc GR . . .
H22C H -0.5290 -0.1426 0.0242 0.383 Uiso 1 1 calc GR . . .
C23 C -0.569(2) -0.336(3) 0.0635(14) 0.20(3) Uiso 1 1 d D . . .
H23A H -0.5952 -0.3448 0.0812 0.297 Uiso 1 1 calc GR . . .
H23B H -0.5327 -0.3359 0.0921 0.297 Uiso 1 1 calc GR . . .
H23C H -0.5728 -0.3904 0.0376 0.297 Uiso 1 1 calc GR . . .
C24 C -0.7139(18) -0.575(3) -0.1389(19) 0.118(14) Uiso 1 1 d . . . .
H24 H -0.6912 -0.6354 -0.1279 0.141 Uiso 1 1 calc R . . .
C25 C -0.764(2) -0.602(4) -0.185(2) 0.17(2) Uiso 1 1 d . . . .
H25A H -0.7844 -0.6486 -0.1720 0.254 Uiso 1 1 calc R . . .
H25B H -0.7861 -0.5427 -0.1991 0.254 Uiso 1 1 calc R . . .
H25C H -0.7559 -0.6316 -0.2151 0.254 Uiso 1 1 calc R . . .
C26 C -0.712(2) -0.527(4) -0.087(2) 0.16(2) Uiso 1 1 d . . . .
H26A H -0.6751 -0.5111 -0.0637 0.238 Uiso 1 1 calc GR . . .
H26B H -0.7270 -0.5723 -0.0672 0.238 Uiso 1 1 calc GR . . .
H26C H -0.7339 -0.4671 -0.0965 0.238 Uiso 1 1 calc GR . . .
C27 C -0.6742(14) -0.527(2) -0.3906(14) 0.075(9) Uiso 1 1 d . . . .
H27 H -0.6437 -0.5741 -0.3803 0.090 Uiso 1 1 calc R . . .
C28 C -0.6654(18) -0.443(3) -0.4272(19) 0.129(16) Uiso 1 1 d . . . .
H28A H -0.6924 -0.3920 -0.4328 0.193 Uiso 1 1 calc GR . . .
H28B H -0.6688 -0.4704 -0.4632 0.193 Uiso 1 1 calc GR . . .
H28C H -0.6294 -0.4154 -0.4085 0.193 Uiso 1 1 calc GR . . .
C29 C -0.7250(15) -0.579(3) -0.4200(16) 0.098(12) Uiso 1 1 d . . . .
H29A H -0.7339 -0.6190 -0.3936 0.146 Uiso 1 1 calc GR . . .
H29B H -0.7213 -0.6207 -0.4488 0.146 Uiso 1 1 calc GR . . .
H29C H -0.7538 -0.5307 -0.4373 0.146 Uiso 1 1 calc GR . . .
C30 C -0.6208(19) -0.153(3) -0.4437(16) 0.125(15) Uiso 1 1 d D . . .
H30 H -0.5846 -0.1789 -0.4395 0.150 Uiso 1 1 calc R . . .
C31 C -0.655(2) -0.192(4) -0.496(2) 0.22(3) Uiso 1 1 d D . . .
H31A H -0.6666 -0.2578 -0.4908 0.331 Uiso 1 1 calc GR . . .
H31B H -0.6345 -0.1959 -0.5204 0.331 Uiso 1 1 calc GR . . .
H31C H -0.6858 -0.1491 -0.5128 0.331 Uiso 1 1 calc GR . . .
C32 C -0.6135(18) -0.050(3) -0.4443(18) 0.133(17) Uiso 1 1 d D . . .
H32A H -0.6301 -0.0185 -0.4210 0.200 Uiso 1 1 calc GR . . .
H32B H -0.6304 -0.0258 -0.4824 0.200 Uiso 1 1 calc GR . . .
H32C H -0.5750 -0.0351 -0.4298 0.200 Uiso 1 1 calc GR . . .
C33 C -0.5045(11) 0.141(2) -0.2492(11) 0.053(7) Uiso 1 1 d . . . .
H33 H -0.5325 0.1940 -0.2607 0.063 Uiso 1 1 calc R . . .
C34 C -0.4757(14) 0.147(2) -0.1892(13) 0.080(9) Uiso 1 1 d . . . .
H34A H -0.5012 0.1401 -0.1708 0.120 Uiso 1 1 calc GR . . .
H34B H -0.4578 0.2114 -0.1795 0.120 Uiso 1 1 calc GR . . .
H34C H -0.4488 0.0951 -0.1768 0.120 Uiso 1 1 calc GR . . .
C35 C -0.4723(14) 0.149(3) -0.2842(14) 0.088(10) Uiso 1 1 d . . . .
H35A H -0.4537 0.0871 -0.2831 0.132 Uiso 1 1 calc GR . . .
H35B H -0.4459 0.2021 -0.2700 0.132 Uiso 1 1 calc GR . . .
H35C H -0.4961 0.1639 -0.3225 0.132 Uiso 1 1 calc GR . . .
C36 C -0.7323(17) -0.130(3) -0.0707(17) 0.099(12) Uiso 1 1 d . . . .
H36 H -0.6941 -0.1127 -0.0478 0.119 Uiso 1 1 calc R . . .
C37 C -0.744(2) -0.230(3) -0.055(2) 0.134(17) Uiso 1 1 d . . . .
H37A H -0.7730 -0.2600 -0.0860 0.201 Uiso 1 1 calc GR . . .
H37B H -0.7541 -0.2255 -0.0227 0.201 Uiso 1 1 calc GR . . .
H37C H -0.7114 -0.2710 -0.0451 0.201 Uiso 1 1 calc GR . . .
C38 C -0.7652(18) -0.060(3) -0.0622(19) 0.121(15) Uiso 1 1 d . . . .
H38A H -0.7610 0.0021 -0.0790 0.182 Uiso 1 1 calc GR . . .
H38B H -0.7553 -0.0506 -0.0222 0.182 Uiso 1 1 calc GR . . .
H38C H -0.8026 -0.0818 -0.0792 0.182 Uiso 1 1 calc GR . . .
C39 C -0.8190(16) -0.241(3) -0.2342(17) 0.094(11) Uiso 1 1 d D . . .
H39 H -0.8188 -0.1959 -0.2039 0.113 Uiso 0.5 1 calc R P C 1
H39A H -0.8352 -0.2675 -0.2729 0.113 Uiso 0.5 1 calc R P D 2
C40 C -0.8146(17) -0.337(3) -0.2012(17) 0.110(13) Uiso 1 1 d . . . .
H40A H -0.7950 -0.3864 -0.2136 0.165 Uiso 1 1 calc GR . . .
H40B H -0.8508 -0.3618 -0.2078 0.165 Uiso 1 1 calc GR . . .
H40C H -0.7954 -0.3245 -0.1615 0.165 Uiso 1 1 calc GR . . .
C41 C -0.854(3) -0.149(5) -0.241(3) 0.09(2) Uiso 0.5 1 d . P E 2
H41A H -0.8402 -0.1100 -0.2072 0.134 Uiso 0.5 1 calc GR P E 2
H41B H -0.8911 -0.1693 -0.2483 0.134 Uiso 0.5 1 calc GR P E 2
H41C H -0.8534 -0.1103 -0.2725 0.134 Uiso 0.5 1 calc GR P E 2
C42 C -0.864(3) -0.197(6) -0.277(3) 0.11(3) Uiso 0.5 1 d D P E 1
H42A H -0.8976 -0.2206 -0.2746 0.162 Uiso 0.5 1 calc R P E 1
H42B H -0.8624 -0.1251 -0.2728 0.162 Uiso 0.5 1 calc R P E 1
H42C H -0.8640 -0.2139 -0.3136 0.162 Uiso 0.5 1 calc R P E 1
C43 C -0.8336(16) -0.362(3) -0.3739(15) 0.092(11) Uiso 1 1 d . . . .
H43 H -0.8694 -0.3417 -0.3743 0.110 Uiso 1 1 calc R . . .
C44 C -0.8211(18) -0.464(3) -0.3527(19) 0.124(15) Uiso 1 1 d . . . .
H44A H -0.7878 -0.4862 -0.3561 0.186 Uiso 1 1 calc GR . . .
H44B H -0.8507 -0.5080 -0.3744 0.186 Uiso 1 1 calc GR . . .
H44C H -0.8167 -0.4665 -0.3136 0.186 Uiso 1 1 calc GR . . .
C45 C -0.8341(15) -0.361(3) -0.4318(16) 0.101(12) Uiso 1 1 d . . . .
H45A H -0.8474 -0.2970 -0.4490 0.152 Uiso 1 1 calc GR . . .
H45B H -0.8577 -0.4130 -0.4538 0.152 Uiso 1 1 calc GR . . .
H45C H -0.7976 -0.3712 -0.4303 0.152 Uiso 1 1 calc GR . . .
C46 C -0.7788(11) -0.056(2) -0.3728(13) 0.070(9) Uiso 1 1 d D . . .
H46 H -0.7742 0.0168 -0.3682 0.084 Uiso 0.5 1 calc R P F 1
H46A H -0.8030 -0.1144 -0.3809 0.084 Uiso 0.5 1 calc R P G 2
C47 C -0.820(3) 0.004(5) -0.368(3) 0.10(3) Uiso 0.5 1 d D P H 2
H47A H -0.8551 -0.0285 -0.3860 0.157 Uiso 0.5 1 calc GR P H 2
H47B H -0.8211 0.0676 -0.3864 0.157 Uiso 0.5 1 calc GR P H 2
H47C H -0.8134 0.0155 -0.3288 0.157 Uiso 0.5 1 calc GR P H 2
C48 C -0.8345(13) -0.076(3) -0.383(2) 0.040(11) Uiso 0.5 1 d D P H 1
H48A H -0.8401 -0.1470 -0.3830 0.061 Uiso 0.5 1 calc GR P H 1
H48B H -0.8575 -0.0482 -0.4187 0.061 Uiso 0.5 1 calc GR P H 1
H48C H -0.8436 -0.0459 -0.3532 0.061 Uiso 0.5 1 calc GR P H 1
C49 C -0.7630(15) -0.081(3) -0.4165(16) 0.099(12) Uiso 1 1 d . . . .
H49A H -0.7262 -0.0588 -0.4079 0.149 Uiso 1 1 calc GR . . .
H49B H -0.7872 -0.0499 -0.4508 0.149 Uiso 1 1 calc GR . . .
H49C H -0.7647 -0.1527 -0.4213 0.149 Uiso 1 1 calc GR . . .
C50 C -0.6679(12) 0.174(2) -0.2997(12) 0.057(7) Uiso 1 1 d . . . .
H50 H -0.6309 0.1748 -0.2701 0.069 Uiso 1 1 calc R . . .
C51 C -0.6617(14) 0.163(2) -0.3519(14) 0.082(10) Uiso 1 1 d . . . .
H51A H -0.6296 0.1232 -0.3464 0.123 Uiso 1 1 calc GR . . .
H51B H -0.6577 0.2276 -0.3661 0.123 Uiso 1 1 calc GR . . .
H51C H -0.6934 0.1300 -0.3786 0.123 Uiso 1 1 calc GR . . .
C52 C -0.6947(17) 0.260(3) -0.2928(17) 0.111(13) Uiso 1 1 d . . . .
H52A H -0.7326 0.2453 -0.3016 0.167 Uiso 1 1 calc GR . . .
H52B H -0.6917 0.3116 -0.3177 0.167 Uiso 1 1 calc GR . . .
H52C H -0.6780 0.2827 -0.2542 0.167 Uiso 1 1 calc GR . . .
C53 C -0.7391(11) 0.062(2) -0.1891(12) 0.057(7) Uiso 1 1 d . . . .
H53 H -0.7549 0.0298 -0.1644 0.068 Uiso 1 1 calc R . . .
C54 C -0.6942(15) 0.118(3) -0.1477(16) 0.095(12) Uiso 1 1 d . . . .
H54A H -0.6757 0.0761 -0.1154 0.142 Uiso 1 1 calc GR . . .
H54B H -0.7085 0.1760 -0.1359 0.142 Uiso 1 1 calc GR . . .
H54C H -0.6688 0.1383 -0.1644 0.142 Uiso 1 1 calc GR . . .
C55 C -0.7838(19) 0.098(4) -0.230(2) 0.139(18) Uiso 1 1 d . . . .
H55A H -0.7769 0.1087 -0.2633 0.209 Uiso 1 1 calc GR . . .
H55B H -0.7938 0.1602 -0.2173 0.209 Uiso 1 1 calc GR . . .
H55C H -0.8133 0.0508 -0.2372 0.209 Uiso 1 1 calc GR . . .
Co1 Co -0.56814(17) -0.0546(3) -0.12636(16) 0.0396(10) Uani 1 1 d . . . .
N1 N -0.5303(12) 0.082(2) -0.0494(12) 0.081(8) Uiso 1 1 d D . . .
O1 O -0.5441(5) -0.2867(10) -0.1898(6) 0.028(3) Uiso 1 1 d . . . .
O2 O -0.6767(5) -0.1708(10) -0.2315(6) 0.027(3) Uiso 1 1 d . . . .
O3 O -0.4259(7) -0.1673(12) -0.0776(7) 0.052(4) Uiso 1 1 d D . . .
O4 O -0.4753(6) -0.3577(11) -0.1042(6) 0.037(4) Uiso 1 1 d . . . .
O5 O -0.5294(7) -0.5443(11) -0.1332(7) 0.042(4) Uiso 1 1 d . . . .
O6 O -0.5055(6) -0.4372(10) -0.2161(6) 0.034(4) Uiso 1 1 d . . . .
O7 O -0.4864(7) -0.3201(12) -0.2993(7) 0.049(4) Uiso 1 1 d D . . .
O8 O -0.4527(6) -0.2456(11) -0.1888(6) 0.038(4) Uiso 1 1 d . . . .
O9 O -0.5364(6) -0.1958(11) -0.0943(7) 0.043(4) Uiso 1 1 d . . . .
O10 O -0.5874(6) -0.3770(10) -0.1242(6) 0.033(4) Uiso 1 1 d . . . .
O11 O -0.6130(6) -0.4438(11) -0.2195(6) 0.036(4) Uiso 1 1 d . . . .
O12 O -0.5917(6) -0.3342(11) -0.3016(6) 0.038(4) Uiso 1 1 d . . . .
O13 O -0.5467(6) -0.1689(10) -0.2773(6) 0.030(3) Uiso 1 1 d . . . .
O14 O -0.5145(6) -0.0926(11) -0.1696(6) 0.037(4) Uiso 1 1 d . . . .
O15 O -0.5935(8) -0.2689(14) -0.0248(8) 0.063(5) Uiso 1 1 d D . . .
O16 O -0.6857(7) -0.5047(13) -0.1611(7) 0.052(5) Uiso 1 1 d . . . .
O17 O -0.6776(7) -0.4877(12) -0.3416(7) 0.052(4) Uiso 1 1 d . . . .
O18 O -0.6264(7) -0.1887(13) -0.3964(7) 0.054(5) Uiso 1 1 d . . . .
O19 O -0.5317(7) 0.0465(12) -0.2604(7) 0.048(4) Uiso 1 1 d . . . .
O20 O -0.5153(14) 0.059(3) -0.0881(14) 0.154(13) Uiso 1 1 d D . . .
O21 O -0.5600(15) 0.011(3) -0.0448(17) 0.179(15) Uiso 1 1 d D . . .
O22 O -0.5044(11) 0.1336(18) -0.0105(11) 0.097(8) Uiso 1 1 d . . . .
O23 O -0.6317(7) -0.1259(12) -0.1181(7) 0.045(4) Uiso 1 1 d . . . .
O24 O -0.6738(6) -0.2922(10) -0.1472(6) 0.035(4) Uiso 1 1 d . . . .
O25 O -0.7015(7) -0.3641(12) -0.2535(7) 0.044(4) Uiso 1 1 d . . . .
O26 O -0.6825(6) -0.2648(11) -0.3265(7) 0.043(4) Uiso 1 1 d . . . .
O27 O -0.6326(6) -0.0807(10) -0.2998(6) 0.030(3) Uiso 1 1 d . . . .
O28 O -0.6083(6) -0.0066(11) -0.2062(6) 0.037(4) Uiso 1 1 d . . . .
O29 O -0.7144(7) -0.0213(12) -0.2044(7) 0.044(4) Uiso 1 1 d . . . .
O30 O -0.7382(7) -0.1386(12) -0.1258(7) 0.052(5) Uiso 1 1 d . . . .
O31 O -0.7672(7) -0.2120(12) -0.2332(7) 0.048(4) Uiso 1 1 d . . . .
O32 O -0.7920(7) -0.2924(12) -0.3413(7) 0.047(4) Uiso 1 1 d . . . .
O33 O -0.7444(6) -0.0991(11) -0.3191(6) 0.039(4) Uiso 1 1 d . . . .
O34 O -0.6940(6) 0.0871(11) -0.2907(6) 0.035(4) Uiso 1 1 d . . . .
Ti1 Ti -0.48699(17) -0.2128(3) -0.13106(18) 0.0371(10) Uani 1 1 d . . . .
Ti2 Ti -0.53931(17) -0.4206(3) -0.15997(18) 0.0339(10) Uani 1 1 d . . . .
Ti3 Ti -0.51583(17) -0.3015(3) -0.24912(18) 0.0362(10) Uani 1 1 d . . . .
Ti4 Ti -0.59867(19) -0.2512(3) -0.09428(18) 0.0407(11) Uani 1 1 d . . . .
Ti5 Ti -0.65822(17) -0.4020(3) -0.18002(19) 0.0386(11) Uani 1 1 d . . . .
Ti6 Ti -0.65171(18) -0.3906(3) -0.29126(18) 0.0356(10) Uani 1 1 d . . . .
Ti7 Ti -0.61961(18) -0.2014(3) -0.32725(16) 0.0342(10) Uani 1 1 d . . . .
Ti8 Ti -0.56034(17) -0.0545(3) -0.23902(17) 0.0324(10) Uani 1 1 d . . . .
Ti9 Ti -0.67751(17) -0.0348(3) -0.25863(18) 0.0344(10) Uani 1 1 d . . . .
Ti10 Ti -0.7014(2) -0.1560(3) -0.16993(19) 0.0436(12) Uani 1 1 d . . . .
Ti11 Ti -0.73545(17) -0.2361(3) -0.29041(19) 0.0413(11) Uani 1 1 d . . . .
C56 C -1.1647(18) 0.262(3) -0.0133(18) 0.112(14) Uiso 1 1 d D . . .
H56 H -1.2004 0.2442 -0.0123 0.134 Uiso 1 1 calc R . . .
C57 C -1.160(4) 0.354(5) 0.018(3) 0.31(5) Uiso 1 1 d D . . .
H57A H -1.1456 0.3401 0.0579 0.468 Uiso 1 1 calc R . . .
H57B H -1.1347 0.3984 0.0100 0.468 Uiso 1 1 calc R . . .
H57C H -1.1948 0.3857 0.0070 0.468 Uiso 1 1 calc R . . .
C58 C -1.1398(12) 0.167(2) 0.0094(13) 0.066(8) Uiso 1 1 d . . . .
H58A H -1.1677 0.1171 0.0018 0.100 Uiso 1 1 calc GR . . .
H58B H -1.1202 0.1735 0.0496 0.100 Uiso 1 1 calc GR . . .
H58C H -1.1148 0.1485 -0.0081 0.100 Uiso 1 1 calc GR . . .
C59 C -1.2342(13) 0.482(2) -0.1282(14) 0.071(9) Uiso 1 1 d . . . .
H59A H -1.2593 0.5205 -0.1605 0.085 Uiso 0.5 1 calc R P I 2
H59 H -1.2263 0.4418 -0.0940 0.085 Uiso 0.5 1 calc R P J 1
C60 C -1.273(2) 0.444(4) -0.107(3) 0.062(16) Uiso 0.5 1 d . P K 2
H60A H -1.2943 0.3933 -0.1320 0.094 Uiso 0.5 1 calc R P K 2
H60B H -1.2535 0.4162 -0.0700 0.094 Uiso 0.5 1 calc R P K 2
H60C H -1.2960 0.4976 -0.1044 0.094 Uiso 0.5 1 calc R P K 2
C61 C -1.2859(17) 0.483(3) -0.1434(18) 0.031(10) Uiso 0.5 1 d . P K 1
H61A H -1.3005 0.4193 -0.1595 0.046 Uiso 0.5 1 calc R P K 1
H61B H -1.2951 0.4960 -0.1111 0.046 Uiso 0.5 1 calc R P K 1
H61C H -1.3013 0.5347 -0.1712 0.046 Uiso 0.5 1 calc R P K 1
C62 C -1.1962(15) 0.556(3) -0.1033(16) 0.099(12) Uiso 1 1 d . . . .
H62A H -1.1605 0.5269 -0.0856 0.148 Uiso 1 1 calc GR . . .
H62B H -1.2058 0.5905 -0.0753 0.148 Uiso 1 1 calc GR . . .
H62C H -1.1960 0.6033 -0.1317 0.148 Uiso 1 1 calc GR . . .
C63 C -1.2619(15) 0.631(3) -0.2722(15) 0.087(11) Uiso 1 1 d . . . .
H63 H -1.2274 0.6601 -0.2463 0.104 Uiso 1 1 calc R . . .
C64 C -1.296(2) 0.675(4) -0.250(2) 0.16(2) Uiso 1 1 d . . . .
H64A H -1.3333 0.6723 -0.2770 0.241 Uiso 1 1 calc GR . . .
H64B H -1.2856 0.7439 -0.2409 0.241 Uiso 1 1 calc GR . . .
H64C H -1.2936 0.6404 -0.2160 0.241 Uiso 1 1 calc GR . . .
C65 C -1.2557(17) 0.651(3) -0.3226(17) 0.110(13) Uiso 1 1 d . . . .
H65A H -1.2223 0.6210 -0.3218 0.165 Uiso 1 1 calc GR . . .
H65B H -1.2542 0.7221 -0.3273 0.165 Uiso 1 1 calc GR . . .
H65C H -1.2862 0.6237 -0.3536 0.165 Uiso 1 1 calc GR . . .
C66 C -1.3203(13) 0.358(3) -0.3232(13) 0.073(9) Uiso 1 1 d . . . .
H66 H -1.3214 0.4310 -0.3272 0.088 Uiso 1 1 calc R . . .
C67 C -1.3266(15) 0.318(3) -0.3753(15) 0.094(11) Uiso 1 1 d . . . .
H67A H -1.2949 0.3339 -0.3835 0.141 Uiso 1 1 calc GR . . .
H67B H -1.3586 0.3468 -0.4041 0.141 Uiso 1 1 calc GR . . .
H67C H -1.3308 0.2470 -0.3746 0.141 Uiso 1 1 calc GR . . .
C68 C -1.3645(18) 0.330(3) -0.3037(18) 0.119(15) Uiso 1 1 d . . . .
H68A H -1.3583 0.2634 -0.2885 0.178 Uiso 1 1 calc GR . . .
H68B H -1.3992 0.3326 -0.3352 0.178 Uiso 1 1 calc GR . . .
H68C H -1.3648 0.3761 -0.2750 0.178 Uiso 1 1 calc GR . . .
C69 C -1.3092(12) 0.043(2) -0.3251(12) 0.061(8) Uiso 1 1 d . . . .
H69 H -1.3048 0.0487 -0.3614 0.073 Uiso 1 1 calc R . . .
C70 C -1.2796(13) -0.049(2) -0.2940(14) 0.078(10) Uiso 1 1 d . . . .
H70A H -1.2407 -0.0384 -0.2813 0.117 Uiso 1 1 calc GR . . .
H70B H -1.2900 -0.1055 -0.3190 0.117 Uiso 1 1 calc GR . . .
H70C H -1.2892 -0.0608 -0.2619 0.117 Uiso 1 1 calc GR . . .
C71 C -1.3668(13) 0.046(3) -0.3345(14) 0.084(10) Uiso 1 1 d . . . .
H71A H -1.3708 0.0483 -0.2986 0.126 Uiso 1 1 calc GR . . .
H71B H -1.3849 -0.0119 -0.3552 0.126 Uiso 1 1 calc GR . . .
H71C H -1.3831 0.1054 -0.3558 0.126 Uiso 1 1 calc GR . . .
C72 C -1.2710(11) 0.1322(19) -0.1648(11) 0.051(7) Uiso 1 1 d . . . .
H72 H -1.2955 0.1017 -0.2004 0.061 Uiso 1 1 calc R . . .
C73 C -1.2393(14) 0.048(2) -0.1311(14) 0.084(10) Uiso 1 1 d . . . .
H73A H -1.2308 0.0021 -0.1553 0.127 Uiso 1 1 calc GR . . .
H73B H -1.2604 0.0150 -0.1129 0.127 Uiso 1 1 calc GR . . .
H73C H -1.2059 0.0732 -0.1028 0.127 Uiso 1 1 calc GR . . .
C74 C -1.3061(13) 0.184(2) -0.1443(14) 0.081(10) Uiso 1 1 d . . . .
H74A H -1.2849 0.2131 -0.1080 0.122 Uiso 1 1 calc GR . . .
H74B H -1.3326 0.1387 -0.1404 0.122 Uiso 1 1 calc GR . . .
H74C H -1.3247 0.2365 -0.1704 0.122 Uiso 1 1 calc GR . . .
C75 C -0.9776(13) 0.243(2) 0.0329(13) 0.065(8) Uiso 1 1 d . . . .
H75 H -0.9415 0.2527 0.0311 0.078 Uiso 1 1 calc R . . .
C76 C -0.9915(19) 0.323(3) 0.063(2) 0.133(16) Uiso 1 1 d . . . .
H76A H -0.9915 0.3858 0.0445 0.199 Uiso 1 1 calc GR . . .
H76B H -0.9649 0.3256 0.1013 0.199 Uiso 1 1 calc GR . . .
H76C H -1.0272 0.3112 0.0634 0.199 Uiso 1 1 calc DGR . . .
C77 C -0.9785(19) 0.160(3) 0.070(2) 0.134(17) Uiso 1 1 d . . . .
H77A H -0.9957 0.1815 0.0951 0.202 Uiso 1 1 calc DGR . . .
H77B H -0.9416 0.1391 0.0919 0.202 Uiso 1 1 calc GR . . .
H77C H -0.9987 0.1051 0.0474 0.202 Uiso 1 1 calc GR . . .
C78 C -1.0885(13) 0.704(2) -0.2710(13) 0.069(8) Uiso 1 1 d . . . .
H78 H -1.0510 0.6999 -0.2426 0.083 Uiso 1 1 calc R . . .
C79 C -1.1197(15) 0.766(3) -0.2500(15) 0.094(11) Uiso 1 1 d . . . .
H79A H -1.1541 0.7343 -0.2560 0.141 Uiso 1 1 calc GR . . .
H79B H -1.1262 0.8293 -0.2695 0.141 Uiso 1 1 calc GR . . .
H79C H -1.1000 0.7771 -0.2102 0.141 Uiso 1 1 calc GR . . .
C80 C -1.0866(16) 0.738(3) -0.3241(15) 0.096(12) Uiso 1 1 d . . . .
H80A H -1.0641 0.6935 -0.3354 0.144 Uiso 1 1 calc GR . . .
H80B H -1.0713 0.8045 -0.3193 0.144 Uiso 1 1 calc GR . . .
H80C H -1.1230 0.7393 -0.3527 0.144 Uiso 1 1 calc GR . . .
C81 C -1.2230(11) 0.397(2) -0.4543(11) 0.059(7) Uiso 1 1 d D . . .
H81 H -1.1961 0.4173 -0.4702 0.071 Uiso 1 1 calc R . . .
C82 C -1.2502(14) 0.486(3) -0.4469(15) 0.090(11) Uiso 1 1 d . . . .
H82A H -1.2755 0.4682 -0.4296 0.135 Uiso 1 1 calc GR . . .
H82B H -1.2697 0.5159 -0.4831 0.135 Uiso 1 1 calc GR . . .
H82C H -1.2235 0.5319 -0.4230 0.135 Uiso 1 1 calc GR . . .
C83 C -1.2621(13) 0.333(3) -0.4943(14) 0.098(12) Uiso 1 1 d D . . .
H83A H -1.2814 0.3703 -0.5284 0.146 Uiso 1 1 calc R . . .
H83B H -1.2436 0.2776 -0.5027 0.146 Uiso 1 1 calc R . . .
H83C H -1.2877 0.3096 -0.4787 0.146 Uiso 1 1 calc R . . .
C84 C -1.1851(13) -0.010(2) -0.3969(13) 0.069(8) Uiso 1 1 d . . . .
H84 H -1.1531 -0.0414 -0.4008 0.083 Uiso 1 1 calc R . . .
C85 C -1.2271(13) -0.086(2) -0.4075(13) 0.074(9) Uiso 1 1 d . . . .
H85A H -1.2145 -0.1366 -0.3790 0.111 Uiso 1 1 calc GR . . .
H85B H -1.2351 -0.1148 -0.4442 0.111 Uiso 1 1 calc GR . . .
H85C H -1.2597 -0.0552 -0.4065 0.111 Uiso 1 1 calc GR . . .
C86 C -1.2012(17) 0.074(3) -0.4341(18) 0.116(14) Uiso 1 1 d . . . .
H86A H -1.2145 0.1258 -0.4168 0.173 Uiso 1 1 calc GR . . .
H86B H -1.2297 0.0537 -0.4691 0.173 Uiso 1 1 calc GR . . .
H86C H -1.1702 0.0976 -0.4414 0.173 Uiso 1 1 calc GR . . .
C87 C -1.0914(13) -0.112(2) -0.1052(13) 0.069(8) Uiso 1 1 d . . . .
H87 H -1.0654 -0.1562 -0.1127 0.083 Uiso 1 1 calc R . . .
C88 C -1.0633(17) -0.065(3) -0.0471(17) 0.115(14) Uiso 1 1 d . . . .
H88A H -1.0326 -0.0255 -0.0465 0.172 Uiso 1 1 calc GR . . .
H88B H -1.0507 -0.1166 -0.0190 0.172 Uiso 1 1 calc GR . . .
H88C H -1.0888 -0.0226 -0.0389 0.172 Uiso 1 1 calc GR . . .
C89 C -1.1380(14) -0.168(2) -0.1092(14) 0.080(10) Uiso 1 1 d . . . .
H89A H -1.1689 -0.1235 -0.1183 0.120 Uiso 1 1 calc GR . . .
H89B H -1.1314 -0.2001 -0.0737 0.120 Uiso 1 1 calc GR . . .
H89C H -1.1454 -0.2171 -0.1385 0.120 Uiso 1 1 calc GR . . .
C90 C -0.8951(13) 0.217(2) -0.1146(13) 0.069(9) Uiso 1 1 d . . . .
H90 H -0.8926 0.1460 -0.1229 0.083 Uiso 0.5 1 calc R P L 1
H90A H -0.8809 0.2857 -0.1113 0.083 Uiso 0.5 1 calc R P M 2
C91 C -0.8934(13) 0.205(2) -0.0618(13) 0.075(9) Uiso 1 1 d . . . .
H91A H -0.9056 0.2657 -0.0499 0.112 Uiso 1 1 calc GR . . .
H91B H -0.8565 0.1907 -0.0365 0.112 Uiso 1 1 calc GR . . .
H91C H -0.9170 0.1508 -0.0611 0.112 Uiso 1 1 calc GR . . .
C92 C -0.854(3) 0.251(5) -0.132(3) 0.076(18) Uiso 0.5 1 d . P N 1
H92A H -0.8513 0.2069 -0.1603 0.114 Uiso 0.5 1 calc GR P N 1
H92B H -0.8197 0.2523 -0.0999 0.114 Uiso 0.5 1 calc GR P N 1
H92C H -0.8628 0.3174 -0.1472 0.114 Uiso 0.5 1 calc GR P N 1
C93 C -0.856(3) 0.167(5) -0.137(3) 0.076(19) Uiso 0.5 1 d . P N 2
H93A H -0.8736 0.1092 -0.1585 0.115 Uiso 0.5 1 calc GR P N 2
H93B H -0.8238 0.1466 -0.1053 0.115 Uiso 0.5 1 calc GR P N 2
H93C H -0.8464 0.2130 -0.1600 0.115 Uiso 0.5 1 calc GR P N 2
C94 C -0.9078(12) 0.515(2) -0.0935(12) 0.059(7) Uiso 1 1 d . . . .
H94 H -0.9225 0.5045 -0.0641 0.070 Uiso 1 1 calc R . . .
C95 C -0.9268(14) 0.619(2) -0.1195(14) 0.084(10) Uiso 1 1 d . . . .
H95A H -0.9238 0.6229 -0.1557 0.127 Uiso 1 1 calc GR . . .
H95B H -0.9043 0.6693 -0.0948 0.127 Uiso 1 1 calc GR . . .
H95C H -0.9644 0.6288 -0.1242 0.127 Uiso 1 1 calc GR . . .
C96 C -0.8495(14) 0.502(3) -0.0673(15) 0.087(10) Uiso 1 1 d . . . .
H96A H -0.8404 0.4329 -0.0686 0.130 Uiso 1 1 calc GR . . .
H96B H -0.8368 0.5241 -0.0286 0.130 Uiso 1 1 calc GR . . .
H96C H -0.8321 0.5415 -0.0873 0.130 Uiso 1 1 calc GR . . .
C97 C -0.9460(12) 0.439(2) -0.2628(13) 0.062(8) Uiso 1 1 d . . . .
H97 H -0.9555 0.4141 -0.3015 0.075 Uiso 1 1 calc R . . .
C98 C -0.9692(13) 0.536(2) -0.2779(13) 0.071(9) Uiso 1 1 d . . . .
H98A H -1.0052 0.5302 -0.3069 0.106 Uiso 1 1 calc GR . . .
H98B H -0.9464 0.5753 -0.2917 0.106 Uiso 1 1 calc GR . . .
H98C H -0.9715 0.5678 -0.2451 0.106 Uiso 1 1 calc GR . . .
C99 C -0.893(2) 0.409(4) -0.242(2) 0.16(2) Uiso 1 1 d . . . .
H99A H -0.8811 0.3999 -0.2732 0.244 Uiso 1 1 calc GR . . .
H99B H -0.8897 0.3467 -0.2224 0.244 Uiso 1 1 calc GR . . .
H99C H -0.8707 0.4588 -0.2169 0.244 Uiso 1 1 calc GR . . .
C100 C -1.0474(13) 0.325(2) -0.4160(13) 0.069(8) Uiso 1 1 d . . . .
H100 H -1.0148 0.3112 -0.4243 0.083 Uiso 1 1 calc R . . .
C101 C -1.0627(15) 0.430(3) -0.4265(16) 0.098(12) Uiso 1 1 d . . . .
H10D H -1.1015 0.4367 -0.4368 0.147 Uiso 1 1 calc GR . . .
H10E H -1.0530 0.4541 -0.4569 0.147 Uiso 1 1 calc GR . . .
H10F H -1.0436 0.4682 -0.3929 0.147 Uiso 1 1 calc GR . . .
C102 C -1.0946(15) 0.260(3) -0.4519(16) 0.095(11) Uiso 1 1 d . . . .
H10G H -1.0873 0.1916 -0.4397 0.142 Uiso 1 1 calc GR . . .
H10H H -1.0989 0.2650 -0.4909 0.142 Uiso 1 1 calc GR . . .
H10I H -1.1277 0.2819 -0.4481 0.142 Uiso 1 1 calc GR . . .
C103 C -0.9851(15) 0.089(3) -0.2996(16) 0.084(10) Uiso 1 1 d D . . .
H10J H -0.9658 0.0423 -0.2691 0.101 Uiso 0.5 1 calc R P O 2
H103 H -0.9744 0.1284 -0.3262 0.101 Uiso 0.5 1 calc R P P 1
C104 C -0.934(3) 0.057(10) -0.257(4) 0.24(7) Uiso 0.5 1 d D P Q 1
H10K H -0.9181 0.0065 -0.2726 0.359 Uiso 0.5 1 calc R P Q 1
H10L H -0.9097 0.1130 -0.2446 0.359 Uiso 0.5 1 calc R P Q 1
H10M H -0.9409 0.0297 -0.2255 0.359 Uiso 0.5 1 calc R P Q 1
C105 C -0.942(2) 0.120(4) -0.316(2) 0.061(15) Uiso 0.5 1 d . P Q 2
H10N H -0.9562 0.1350 -0.3560 0.091 Uiso 0.5 1 calc GR P Q 2
H10O H -0.9150 0.0678 -0.3083 0.091 Uiso 0.5 1 calc GR P Q 2
H10P H -0.9246 0.1794 -0.2954 0.091 Uiso 0.5 1 calc GR P Q 2
C106 C -1.0300(13) 0.028(2) -0.3353(14) 0.077(9) Uiso 1 1 d . . . .
H10Q H -1.0477 -0.0028 -0.3127 0.116 Uiso 1 1 calc GR . . .
H10R H -1.0163 -0.0235 -0.3528 0.116 Uiso 1 1 calc GR . . .
H10S H -1.0560 0.0685 -0.3641 0.116 Uiso 1 1 calc GR . . .
C107 C -0.958(2) -0.062(4) -0.156(2) 0.16(2) Uiso 1 1 d D . . .
H107 H -0.9209 -0.0596 -0.1545 0.186 Uiso 1 1 calc R . . .
C108 C -0.941(2) -0.070(4) -0.094(2) 0.145(18) Uiso 1 1 d . . . .
H10T H -0.9157 -0.0172 -0.0761 0.217 Uiso 1 1 calc GR . . .
H10U H -0.9237 -0.1337 -0.0815 0.217 Uiso 1 1 calc GR . . .
H10V H -0.9726 -0.0645 -0.0840 0.217 Uiso 1 1 calc GR . . .
C109 C -0.9745(19) -0.142(3) -0.1953(18) 0.128(16) Uiso 1 1 d D . . .
H10W H -1.0074 -0.1232 -0.2266 0.192 Uiso 1 1 calc GR . . .
H10X H -0.9811 -0.2005 -0.1774 0.192 Uiso 1 1 calc GR . . .
H10Y H -0.9459 -0.1546 -0.2089 0.192 Uiso 1 1 calc GR . . .
Co2 Co -1.07266(16) 0.4630(3) -0.13145(15) 0.0357(9) Uani 1 1 d . . . .
N2 N -1.0304(9) 0.6141(17) -0.0676(9) 0.057(6) Uani 1 1 d . . . .
O35 O -1.1751(6) 0.2982(10) -0.2082(6) 0.033(4) Uiso 1 1 d . . . .
O36 O -1.0417(6) 0.2711(10) -0.2183(6) 0.030(3) Uiso 1 1 d . . . .
O37 O -1.1833(7) 0.2709(12) -0.0684(7) 0.047(4) Uiso 1 1 d . . . .
O38 O -1.2147(6) 0.4109(11) -0.1586(6) 0.038(4) Uiso 1 1 d . . . .
O39 O -1.2513(7) 0.5333(12) -0.2550(7) 0.045(4) Uiso 1 1 d . . . .
O40 O -1.2693(6) 0.3335(12) -0.2766(7) 0.044(4) Uiso 1 1 d . . . .
O41 O -1.2835(7) 0.1232(12) -0.2905(7) 0.045(4) Uiso 1 1 d . . . .
O42 O -1.2361(6) 0.1945(11) -0.1803(7) 0.042(4) Uiso 1 1 d . . . .
O43 O -1.1041(6) 0.3529(11) -0.1010(6) 0.037(4) Uiso 1 1 d . . . .
O44 O -1.1411(6) 0.4919(11) -0.1995(6) 0.040(4) Uiso 1 1 d . . . .
O45 O -1.1821(6) 0.4243(10) -0.2949(6) 0.033(4) Uiso 1 1 d . . . .
O46 O -1.2001(6) 0.2195(11) -0.3136(7) 0.042(4) Uiso 1 1 d . . . .
O47 O -1.1723(6) 0.1048(11) -0.2318(7) 0.042(4) Uiso 1 1 d . . . .
O48 O -1.1227(6) 0.1755(10) -0.1223(6) 0.029(3) Uiso 1 1 d . . . .
O49 O -1.1106(7) 0.6072(12) -0.2831(7) 0.048(4) Uiso 1 1 d . . . .
O50 O -1.1958(7) 0.3428(13) -0.4057(7) 0.053(5) Uiso 1 1 d . . . .
O51 O -1.1698(7) 0.0224(13) -0.3404(8) 0.058(5) Uiso 1 1 d . . . .
O52 O -1.1046(8) -0.0338(13) -0.1436(8) 0.057(5) Uiso 1 1 d . . . .
O53 O -1.0204(7) 0.2213(12) -0.0227(7) 0.050(4) Uiso 1 1 d . . . .
O54 O -1.0254(9) 0.5260(16) -0.0536(9) 0.077(6) Uiso 1 1 d . . . .
O55 O -1.0585(9) 0.6247(16) -0.1183(10) 0.079(6) Uiso 1 1 d . . . .
O56 O -1.0089(8) 0.6805(15) -0.0350(9) 0.069(5) Uiso 1 1 d . . . .
O57 O -1.0950(6) 0.3924(11) -0.3043(6) 0.037(4) Uiso 1 1 d . . . .
O58 O -1.1128(6) 0.2158(10) -0.3219(6) 0.034(4) Uiso 1 1 d . . . .
O59 O -1.0809(6) 0.0802(11) -0.2323(7) 0.041(4) Uiso 1 1 d . . . .
O60 O -1.0350(6) 0.1445(11) -0.1336(6) 0.035(4) Uiso 1 1 d . . . .
O61 O -1.0136(6) 0.3433(11) -0.1125(6) 0.036(4) Uiso 1 1 d . . . .
O62 O -1.0435(6) 0.4658(11) -0.1978(6) 0.038(4) Uiso 1 1 d . . . .
O63 O -1.0369(7) 0.3032(12) -0.3576(7) 0.051(4) Uiso 1 1 d . . . .
O64 O -1.0025(6) 0.1622(12) -0.2695(7) 0.043(4) Uiso 1 1 d . . . .
O65 O -0.9706(7) 0.0328(13) -0.1751(7) 0.055(5) Uiso 1 1 d . . . .
O66 O -0.9491(6) 0.2339(11) -0.1558(7) 0.042(4) Uiso 1 1 d . . . .
O67 O -0.9309(7) 0.4416(12) -0.1350(7) 0.046(4) Uiso 1 1 d . . . .
O68 O -0.9813(7) 0.3718(12) -0.2477(7) 0.044(4) Uiso 1 1 d . . . .
Ti12 Ti -1.17167(18) 0.2857(3) -0.13233(17) 0.0369(10) Uani 1 1 d . . . .
Ti13 Ti -1.20736(17) 0.4303(3) -0.23246(18) 0.0363(10) Uani 1 1 d . . . .
Ti14 Ti -1.23035(17) 0.2064(3) -0.25321(18) 0.0367(10) Uani 1 1 d . . . .
Ti15 Ti -1.10951(17) 0.4875(3) -0.25452(17) 0.0338(10) Uani 1 1 d . . . .
Ti16 Ti -1.16398(18) 0.3242(3) -0.33384(17) 0.0362(10) Uani 1 1 d . . . .
Ti17 Ti -1.14534(19) 0.1197(3) -0.29231(18) 0.0372(10) Uani 1 1 d . . . .
Ti18 Ti -1.10630(18) 0.0849(3) -0.16998(18) 0.0358(10) Uani 1 1 d . . . .
Ti19 Ti -1.05238(17) 0.2517(3) -0.09306(17) 0.0339(10) Uani 1 1 d . . . .
Ti20 Ti -0.98972(17) 0.3681(3) -0.17212(18) 0.0351(10) Uani 1 1 d . . . .
Ti21 Ti -1.04250(18) 0.2891(3) -0.29334(17) 0.0387(11) Uani 1 1 d . . . .
Ti22 Ti -1.00830(18) 0.1427(3) -0.19464(18) 0.0374(11) Uani 1 1 d . . . .

loop_
_atom_site_aniso_label
_atom_site_aniso_U_11
_atom_site_aniso_U_22
_atom_site_aniso_U_33
_atom_site_aniso_U_23
_atom_site_aniso_U_13
_atom_site_aniso_U_12
Co1 0.056(3) 0.028(2) 0.032(2) -0.0011(16) 0.015(2) -0.0001(18)
Ti1 0.033(2) 0.034(2) 0.036(3) -0.0045(19) 0.002(2) -0.0025(19)
Ti2 0.036(2) 0.021(2) 0.038(3) 0.0047(18) 0.006(2) -0.0007(17)
Ti3 0.040(3) 0.033(2) 0.039(3) 0.0053(19) 0.018(2) 0.0044(19)
Ti4 0.056(3) 0.039(2) 0.032(3) 0.0068(19) 0.022(2) 0.005(2)
Ti5 0.037(3) 0.033(2) 0.045(3) 0.0070(19) 0.015(2) -0.0023(19)
Ti6 0.043(3) 0.025(2) 0.033(2) 0.0011(18) 0.007(2) -0.0042(18)
Ti7 0.050(3) 0.028(2) 0.026(2) 0.0039(17) 0.015(2) -0.0021(19)
Ti8 0.035(2) 0.024(2) 0.036(3) 0.0042(17) 0.011(2) -0.0023(17)
Ti9 0.041(3) 0.024(2) 0.036(3) 0.0110(18) 0.012(2) 0.0034(18)
Ti10 0.058(3) 0.033(2) 0.051(3) 0.015(2) 0.033(3) 0.011(2)
Ti11 0.030(3) 0.038(3) 0.047(3) 0.009(2) 0.005(2) -0.0037(19)
Co2 0.041(2) 0.032(2) 0.032(2) -0.0022(16) 0.0110(19) 0.0015(17)
N2 0.047(14) 0.055(14) 0.046(14) -0.020(11) -0.009(12) 0.005(11)
Ti12 0.045(3) 0.036(2) 0.033(2) 0.0020(19) 0.019(2) 0.0016(19)
Ti13 0.034(2) 0.027(2) 0.043(3) 0.0019(19) 0.009(2) 0.0041(18)
Ti14 0.033(2) 0.029(2) 0.041(3) 0.0036(19) 0.006(2) -0.0039(18)
Ti15 0.039(3) 0.020(2) 0.037(3) 0.0061(18) 0.009(2) -0.0001(17)
Ti16 0.044(3) 0.033(2) 0.026(2) 0.0039(18) 0.007(2) -0.0031(19)
Ti17 0.052(3) 0.024(2) 0.033(2) -0.0041(18) 0.014(2) -0.0016(19)
Ti18 0.052(3) 0.021(2) 0.036(2) 0.0060(18) 0.019(2) 0.0031(19)
Ti19 0.042(3) 0.034(2) 0.026(2) 0.0027(18) 0.013(2) 0.0035(19)
Ti20 0.035(3) 0.030(2) 0.038(3) -0.0024(18) 0.012(2) -0.0031(18)
Ti21 0.047(3) 0.041(2) 0.032(3) -0.0005(19) 0.020(2) -0.001(2)
Ti22 0.044(3) 0.029(2) 0.042(3) 0.0024(19) 0.020(2) 0.0059(19)

loop_
_atom_type_symbol
_atom_type_description
_atom_type_scat_dispersion_real
_atom_type_scat_dispersion_imag
_atom_type_scat_source
C C 0.0181 0.0091 'International Tables Vol C Tables 4.2.6.8 and 6.1.1.4'
H H 0.0000 0.0000 'International Tables Vol C Tables 4.2.6.8 and 6.1.1.4'
Co Co -2.3653 3.6143 'International Tables Vol C Tables 4.2.6.8 and 6.1.1.4'
N N 0.0311 0.0180 'International Tables Vol C Tables 4.2.6.8 and 6.1.1.4'
O O 0.0492 0.0322 'International Tables Vol C Tables 4.2.6.8 and 6.1.1.4'
Ti Ti 0.2191 1.8069 'International Tables Vol C Tables 4.2.6.8 and 6.1.1.4'

loop_
_geom_angle_atom_site_label_1
_geom_angle_atom_site_label_2
_geom_angle_atom_site_label_3
_geom_angle
C3 C1 H1 108.8
C4 C1 H1 108.8
C4 C1 C3 117(6)
C4 C1 O3 116(5)
O3 C1 H1 108.8
O3 C1 C3 97(4)
C3 C2 H2 108.9
C3 C2 C4 117(5)
C3 C2 O3 104(4)
C4 C2 H2 108.9
O3 C2 H2 108.9
O3 C2 C4 109(4)
C1 C3 H3BD 109.5
C1 C3 H3BE 109.5
C1 C3 H3BF 109.5
C2 C3 H3AA 109.5
C2 C3 H3AB 109.5
C2 C3 H3AC 109.5
H3BD C3 H3BE 109.5
H3BD C3 H3BF 109.5
H3BE C3 H3BF 109.5
H3AA C3 H3AB 109.5
H3AA C3 H3AC 109.5
H3AB C3 H3AC 109.5
C1 C4 H4BD 109.5
C1 C4 H4BE 109.5
C1 C4 H4BF 109.5
C2 C4 H4AA 109.5
C2 C4 H4AB 109.5
C2 C4 H4AC 109.5
H4BD C4 H4BE 109.5
H4BD C4 H4BF 109.5
H4BE C4 H4BF 109.5
H4AA C4 H4AB 109.5
H4AA C4 H4AC 109.5
H4AB C4 H4AC 109.5
C6 C5 H5 105.3
C6 C5 C7 122(3)
C7 C5 H5 105.3
O4 C5 H5 105.3
O4 C5 C6 109(3)
O4 C5 C7 109(3)
C5 C6 H6A 109.5
C5 C6 H6B 109.5
C5 C6 H6C 109.5
H6A C6 H6B 109.5
H6A C6 H6C 109.5
H6B C6 H6C 109.5
C5 C7 H7A 109.5
C5 C7 H7B 109.5
C5 C7 H7C 109.5
H7A C7 H7B 109.5
H7A C7 H7C 109.5
H7B C7 H7C 109.5
C9 C8 H8 109.3
C9 C8 C10 111(3)
C10 C8 H8 109.3
O5 C8 H8 109.3
O5 C8 C9 108(2)
O5 C8 C10 110(2)
C8 C9 H9A 109.5
C8 C9 H9B 109.5
C8 C9 H9C 109.5
H9A C9 H9B 109.5
H9A C9 H9C 109.5
H9B C9 H9C 109.5
C8 C10 H10A 109.5
C8 C10 H10B 109.5
C8 C10 H10C 109.5
H10A C10 H10B 109.5
H10A C10 H10C 109.5
H10B C10 H10C 109.5
C12 C11 H11 106.1
C12 C11 C13 112(3)
C13 C11 H11 106.1
O6 C11 H11 106.1
O6 C11 C12 114(3)
O6 C11 C13 112(2)
C11 C12 H12A 109.5
C11 C12 H12B 109.5
C11 C12 H12C 109.5
H12A C12 H12B 109.5
H12A C12 H12C 109.5
H12B C12 H12C 109.5
C11 C13 H13A 109.5
C11 C13 H13B 109.5
C11 C13 H13C 109.5
H13A C13 H13B 109.5
H13A C13 H13C 109.5
H13B C13 H13C 109.5
C16 C14 H14 101.9
C16 C14 O7 109(4)
C17 C14 H14 101.9
C17 C14 C16 130(5)
C17 C14 O7 108(4)
O7 C14 H14 101.9
C16 C15 H15 106.6
C16 C15 C17 128(6)
C16 C15 O7 106(5)
C17 C15 H15 106.6
C17 C15 O7 101(4)
O7 C15 H15 106.6
C14 C16 H16A 109.5
C14 C16 H16B 109.5
C14 C16 H16C 109.5
C15 C16 H16D 109.5
C15 C16 H16E 109.5
C15 C16 H16F 109.5
H16D C16 H16E 109.5
H16D C16 H16F 109.5
H16E C16 H16F 109.5
H16A C16 H16B 109.5
H16A C16 H16C 109.5
H16B C16 H16C 109.5
C14 C17 H17A 109.5
C14 C17 H17B 109.5
C14 C17 H17C 109.5
C15 C17 H17D 109.5
C15 C17 H17E 109.5
C15 C17 H17F 109.5
H17D C17 H17E 109.5
H17D C17 H17F 109.5
H17E C17 H17F 109.5
H17A C17 H17B 109.5
H17A C17 H17C 109.5
H17B C17 H17C 109.5
C19 C18 H18 108.4
C19 C18 C20 115(3)
C19 C18 O8 109(3)
C20 C18 H18 108.4
C20 C18 O8 108(2)
O8 C18 H18 108.4
C18 C19 H19A 109.5
C18 C19 H19B 109.5
C18 C19 H19C 109.5
H19A C19 H19B 109.5
H19A C19 H19C 109.5
H19B C19 H19C 109.5
C18 C20 H20A 109.5
C18 C20 H20B 109.5
C18 C20 H20C 109.5
H20A C20 H20B 109.5
H20A C20 H20C 109.5
H20B C20 H20C 109.5
C22 C21 H21 112.4
C23 C21 H21 112.4
C23 C21 C22 106(2)
O15 C21 H21 112.4
O15 C21 C22 107(2)
O15 C21 C23 106(2)
C21 C22 H22A 109.5
C21 C22 H22B 109.5
C21 C22 H22C 109.5
H22A C22 H22B 109.5
H22A C22 H22C 109.5
H22B C22 H22C 109.5
C21 C23 H23A 109.5
C21 C23 H23B 109.5
C21 C23 H23C 109.5
H23A C23 H23B 109.5
H23A C23 H23C 109.5
H23B C23 H23C 109.5
C25 C24 H24 107.4
C25 C24 C26 123(5)
C26 C24 H24 107.4
O16 C24 H24 107.4
O16 C24 C25 107(4)
O16 C24 C26 104(4)
C24 C25 H25A 109.5
C24 C25 H25B 109.5
C24 C25 H25C 109.5
H25A C25 H25B 109.5
H25A C25 H25C 109.5
H25B C25 H25C 109.5
C24 C26 H26A 109.5
C24 C26 H26B 109.5
C24 C26 H26C 109.5
H26A C26 H26B 109.5
H26A C26 H26C 109.5
H26B C26 H26C 109.5
C28 C27 H27 109.4
C29 C27 H27 109.4
C29 C27 C28 111(3)
O17 C27 H27 109.4
O17 C27 C28 111(3)
O17 C27 C29 106(3)
C27 C28 H28A 109.5
C27 C28 H28B 109.5
C27 C28 H28C 109.5
H28A C28 H28B 109.5
H28A C28 H28C 109.5
H28B C28 H28C 109.5
C27 C29 H29A 109.5
C27 C29 H29B 109.5
C27 C29 H29C 109.5
H29A C29 H29B 109.5
H29A C29 H29C 109.5
H29B C29 H29C 109.5
C31 C30 H30 102.4
C31 C30 C32 113(2)
C32 C30 H30 102.4
O18 C30 H30 102.4
O18 C30 C31 118(4)
O18 C30 C32 115(4)
C30 C31 H31A 109.5
C30 C31 H31B 109.5
C30 C31 H31C 109.5
H31A C31 H31B 109.5
H31A C31 H31C 109.5
H31B C31 H31C 109.5
C30 C32 H32A 109.5
C30 C32 H32B 109.5
C30 C32 H32C 109.5
H32A C32 H32B 109.5
H32A C32 H32C 109.5
H32B C32 H32C 109.5
C34 C33 H33 108.2
C34 C33 C35 117(3)
C34 C33 O19 107(2)
C35 C33 H33 108.2
O19 C33 H33 108.2
O19 C33 C35 108(2)
C33 C34 H34A 109.5
C33 C34 H34B 109.5
C33 C34 H34C 109.5
H34A C34 H34B 109.5
H34A C34 H34C 109.5
H34B C34 H34C 109.5
C33 C35 H35A 109.5
C33 C35 H35B 109.5
C33 C35 H35C 109.5
H35A C35 H35B 109.5
H35A C35 H35C 109.5
H35B C35 H35C 109.5
C37 C36 H36 108.8
C38 C36 H36 108.8
C38 C36 C37 112(4)
C38 C36 O30 114(4)
O30 C36 H36 108.8
O30 C36 C37 105(3)
C36 C37 H37A 109.5
C36 C37 H37B 109.5
C36 C37 H37C 109.5
H37A C37 H37B 109.5
H37A C37 H37C 109.5
H37B C37 H37C 109.5
C36 C38 H38A 109.5
C36 C38 H38B 109.5
C36 C38 H38C 109.5
H38A C38 H38B 109.5
H38A C38 H38C 109.5
H38B C38 H38C 109.5
C40 C39 H39 96.0
C40 C39 H39A 99.4
C41 C39 H39A 99.4
C41 C39 C40 132(4)
C42 C39 H39 96.0
C42 C39 C40 131(5)
C42 C39 O31 115(4)
O31 C39 H39 96.0
O31 C39 H39A 99.4
O31 C39 C40 111(3)
O31 C39 C41 109(4)
C39 C40 H40A 109.5
C39 C40 H40B 109.5
C39 C40 H40C 109.5
H40A C40 H40B 109.5
H40A C40 H40C 109.5
H40B C40 H40C 109.5
C39 C41 H41A 109.5
C39 C41 H41B 109.5
C39 C41 H41C 109.5
H41A C41 H41B 109.5
H41A C41 H41C 109.5
H41B C41 H41C 109.5
C39 C42 H42A 109.5
C39 C42 H42B 109.5
C39 C42 H42C 109.5
H42A C42 H42B 109.5
H42A C42 H42C 109.5
H42B C42 H42C 109.5
C44 C43 H43 110.2
C44 C43 C45 107(3)
C45 C43 H43 110.2
O32 C43 H43 110.2
O32 C43 C44 112(3)
O32 C43 C45 107(3)
C43 C44 H44A 109.5
C43 C44 H44B 109.5
C43 C44 H44C 109.5
H44A C44 H44B 109.5
H44A C44 H44C 109.5
H44B C44 H44C 109.5
C43 C45 H45A 109.5
C43 C45 H45B 109.5
C43 C45 H45C 109.5
H45A C45 H45B 109.5
H45A C45 H45C 109.5
H45B C45 H45C 109.5
C47 C46 H46A 90.4
C47 C46 O33 112(4)
C48 C46 H46 106.2
C48 C46 O33 109(3)
C49 C46 H46 106.2
C49 C46 H46A 90.4
C49 C46 C47 134(5)
C49 C46 C48 115(3)
C49 C46 O33 113(3)
O33 C46 H46 106.2
O33 C46 H46A 90.4
C46 C47 H47A 109.5
C46 C47 H47B 109.5
C46 C47 H47C 109.5
H47A C47 H47B 109.5
H47A C47 H47C 109.5
H47B C47 H47C 109.5
C46 C48 H48A 109.5
C46 C48 H48B 109.5
C46 C48 H48C 109.5
H48A C48 H48B 109.5
H48A C48 H48C 109.5
H48B C48 H48C 109.5
C46 C49 H49A 109.5
C46 C49 H49B 109.5
C46 C49 H49C 109.5
H49A C49 H49B 109.5
H49A C49 H49C 109.5
H49B C49 H49C 109.5
C51 C50 H50 106.9
C52 C50 H50 106.9
C52 C50 C51 117(3)
C52 C50 O34 111(3)
O34 C50 H50 106.9
O34 C50 C51 108(2)
C50 C51 H51A 109.5
C50 C51 H51B 109.5
C50 C51 H51C 109.5
H51A C51 H51B 109.5
H51A C51 H51C 109.5
H51B C51 H51C 109.5
C50 C52 H52A 109.5
C50 C52 H52B 109.5
C50 C52 H52C 109.5
H52A C52 H52B 109.5
H52A C52 H52C 109.5
H52B C52 H52C 109.5
C54 C53 H53 100.7
C55 C53 H53 100.7
C55 C53 C54 128(3)
C55 C53 O29 116(3)
O29 C53 H53 100.7
O29 C53 C54 106(2)
C53 C54 H54A 109.5
C53 C54 H54B 109.5
C53 C54 H54C 109.5
H54A C54 H54B 109.5
H54A C54 H54C 109.5
H54B C54 H54C 109.5
C53 C55 H55A 109.5
C53 C55 H55B 109.5
C53 C55 H55C 109.5
H55A C55 H55B 109.5
H55A C55 H55C 109.5
H55B C55 H55C 109.5
O9 Co1 O14 75.3(6)
O9 Co1 O21 96.4(11)
O9 Co1 Ti1 37.8(4)
O9 Co1 Ti4 37.2(4)
O9 Co1 Ti8 102.3(4)
O14 Co1 O21 137.1(11)
O14 Co1 Ti1 37.7(4)
O14 Co1 Ti4 103.5(4)
O14 Co1 Ti8 37.1(4)
O20 Co1 O9 112.5(11)
O20 Co1 O14 87.6(9)
O20 Co1 O21 56.3(11)
O20 Co1 Ti1 99.9(9)
O20 Co1 Ti4 137.4(10)
O20 Co1 Ti8 100.2(9)
O21 Co1 Ti1 120.1(11)
O21 Co1 Ti4 91.8(9)
O21 Co1 Ti8 154.6(9)
O23 Co1 O9 75.9(6)
O23 Co1 O14 132.7(6)
O23 Co1 O20 138.4(10)
O23 Co1 O21 82.7(10)
O23 Co1 O28 96.9(6)
O23 Co1 Ti1 107.6(5)
O23 Co1 Ti4 38.9(5)
O23 Co1 Ti8 118.2(5)
O28 Co1 O9 131.2(6)
O28 Co1 O14 75.6(6)
O28 Co1 O20 104.4(10)
O28 Co1 O21 131.1(11)
O28 Co1 Ti1 106.7(4)
O28 Co1 Ti4 118.1(5)
O28 Co1 Ti8 38.7(4)
Ti4 Co1 Ti1 70.39(14)
Ti4 Co1 Ti8 113.41(16)
Ti8 Co1 Ti1 69.56(14)
O20 N1 O21 107(3)
O22 N1 O20 124(3)
O22 N1 O21 122(3)
Ti2 O1 Ti1 104.5(7)
Ti2 O1 Ti3 103.1(6)
Ti3 O1 Ti1 103.8(6)
Ti10 O2 Ti9 103.5(6)
Ti11 O2 Ti9 104.5(7)
Ti11 O2 Ti10 105.3(6)
C1 O3 Ti1 176(3)
C2 O3 Ti1 139(3)
C5 O4 Ti1 125.5(16)
C5 O4 Ti2 133.3(17)
Ti2 O4 Ti1 100.8(7)
C8 O5 Ti2 164.7(16)
C11 O6 Ti2 126.1(14)
C11 O6 Ti3 132.5(15)
Ti2 O6 Ti3 100.4(6)
C14 O7 Ti3 162(3)
C15 O7 Ti3 137(3)
C18 O8 Ti1 135.2(16)
C18 O8 Ti3 123.8(15)
Ti3 O8 Ti1 99.9(7)
Ti1 O9 Co1 99.4(7)
Ti4 O9 Co1 98.1(7)
Ti4 O9 Ti1 138.9(9)
Ti4 O10 Ti2 133.6(8)
Ti5 O10 Ti2 103.3(7)
Ti5 O10 Ti4 101.2(7)
Ti5 O11 Ti2 100.2(7)
Ti6 O11 Ti2 134.6(8)
Ti6 O11 Ti5 100.8(7)
Ti6 O12 Ti3 133.3(8)
Ti6 O12 Ti7 100.6(7)
Ti7 O12 Ti3 100.5(7)
Ti7 O13 Ti3 102.2(6)
Ti7 O13 Ti8 100.6(6)
Ti8 O13 Ti3 131.5(8)
Ti1 O14 Co1 97.5(6)
Ti8 O14 Co1 96.5(7)
Ti8 O14 Ti1 137.6(9)
C21 O15 Ti4 156.2(19)
C24 O16 Ti5 167(2)
C27 O17 Ti6 142.0(18)
C30 O18 Ti7 161(2)
C33 O19 Ti8 150.6(16)
N1 O20 Co1 102(3)
N1 O21 Co1 93(3)
Ti4 O23 Co1 98.9(7)
Ti10 O23 Co1 131.9(9)
Ti10 O23 Ti4 104.4(8)
Ti5 O24 Ti4 101.1(7)
Ti5 O24 Ti10 137.4(8)
Ti10 O24 Ti4 96.1(6)
Ti5 O25 Ti6 100.4(8)
Ti5 O25 Ti11 134.8(9)
Ti6 O25 Ti11 100.9(7)
Ti6 O26 Ti11 101.3(7)
Ti7 O26 Ti6 100.5(8)
Ti7 O26 Ti11 134.7(9)
Ti7 O27 Ti8 101.0(7)
Ti7 O27 Ti9 135.8(8)
Ti9 O27 Ti8 97.1(6)
Ti8 O28 Co1 99.2(7)
Ti9 O28 Co1 131.5(8)
Ti9 O28 Ti8 104.8(7)
C53 O29 Ti9 131.6(15)
C53 O29 Ti10 127.8(15)
Ti10 O29 Ti9 100.4(7)
C36 O30 Ti10 143(2)
C39 O31 Ti10 131(2)
C39 O31 Ti11 129(2)
Ti11 O31 Ti10 100.1(7)
C43 O32 Ti11 165(2)
C46 O33 Ti9 126.8(15)
C46 O33 Ti11 132.3(16)
Ti11 O33 Ti9 99.5(7)
C50 O34 Ti9 140.2(15)
Co1 Ti1 Ti2 112.29(17)
Co1 Ti1 Ti3 113.24(17)
O1 Ti1 Co1 91.9(4)
O1 Ti1 O4 75.6(6)
O1 Ti1 O8 76.2(6)
O1 Ti1 Ti2 37.6(4)
O1 Ti1 Ti3 38.0(4)
O3 Ti1 Co1 100.2(6)
O3 Ti1 O1 167.8(7)
O3 Ti1 O4 95.2(7)
O3 Ti1 O8 96.0(7)
O3 Ti1 O9 100.0(7)
O3 Ti1 O14 99.5(7)
O3 Ti1 Ti2 133.6(6)
O3 Ti1 Ti3 134.7(6)
O4 Ti1 Co1 131.7(4)
O4 Ti1 O8 89.3(6)
O4 Ti1 Ti2 38.4(4)
O4 Ti1 Ti3 85.0(4)
O8 Ti1 Co1 133.4(5)
O8 Ti1 Ti2 85.2(4)
O8 Ti1 Ti3 38.6(4)
O9 Ti1 Co1 42.9(5)
O9 Ti1 O1 88.0(6)
O9 Ti1 O4 89.5(6)
O9 Ti1 O8 164.0(7)
O9 Ti1 Ti2 84.0(5)
O9 Ti1 Ti3 125.3(5)
O14 Ti1 Co1 44.8(4)
O14 Ti1 O1 89.9(6)
O14 Ti1 O4 165.2(7)
O14 Ti1 O8 89.7(6)
O14 Ti1 O9 87.4(7)
O14 Ti1 Ti2 126.9(5)
O14 Ti1 Ti3 85.1(5)
Ti3 Ti1 Ti2 59.40(13)
O1 Ti2 O4 78.2(6)
O1 Ti2 O6 78.2(6)
O1 Ti2 O11 86.8(6)
O1 Ti2 Ti1 37.9(4)
O1 Ti2 Ti3 38.5(4)
O1 Ti2 Ti5 87.1(4)
O4 Ti2 O6 94.2(6)
O4 Ti2 O11 163.0(6)
O4 Ti2 Ti1 40.8(4)
O4 Ti2 Ti3 87.3(5)
O4 Ti2 Ti5 130.8(5)
O5 Ti2 O1 175.0(7)
O5 Ti2 O4 99.3(7)
O5 Ti2 O6 97.7(7)
O5 Ti2 O10 97.3(7)
O5 Ti2 O11 96.2(7)
O5 Ti2 Ti1 140.1(6)
O5 Ti2 Ti3 137.5(5)
O5 Ti2 Ti5 97.8(5)
O6 Ti2 O11 90.5(6)
O6 Ti2 Ti1 89.4(4)
O6 Ti2 Ti3 39.9(4)
O6 Ti2 Ti5 128.5(5)
O10 Ti2 O1 87.2(6)
O10 Ti2 O4 93.9(6)
O10 Ti2 O6 161.5(6)
O10 Ti2 O11 77.2(6)
O10 Ti2 Ti1 85.9(4)
O10 Ti2 Ti3 124.2(4)
O10 Ti2 Ti5 38.2(4)
O11 Ti2 Ti1 123.1(4)
O11 Ti2 Ti3 85.9(4)
O11 Ti2 Ti5 39.1(4)
Ti3 Ti2 Ti1 60.16(14)
Ti5 Ti2 Ti1 108.25(16)
Ti5 Ti2 Ti3 109.29(17)
O1 Ti3 O6 77.9(6)
O1 Ti3 O12 87.7(6)
O1 Ti3 O13 87.9(6)
O1 Ti3 Ti1 38.1(4)
O1 Ti3 Ti2 38.3(4)
O1 Ti3 Ti7 87.0(4)
O6 Ti3 O12 91.4(6)
O6 Ti3 Ti1 89.5(4)
O6 Ti3 Ti2 39.7(4)
O6 Ti3 Ti7 129.2(5)
O7 Ti3 O1 175.9(7)
O7 Ti3 O6 99.0(7)
O7 Ti3 O8 98.5(7)
O7 Ti3 O12 95.2(7)
O7 Ti3 O13 95.6(7)
O7 Ti3 Ti1 139.9(6)
O7 Ti3 Ti2 138.7(6)
O7 Ti3 Ti7 97.1(6)
O8 Ti3 O1 79.1(6)
O8 Ti3 O6 94.5(6)
O8 Ti3 O12 164.0(6)
O8 Ti3 O13 93.1(6)
O8 Ti3 Ti1 41.5(4)
O8 Ti3 Ti2 88.1(5)
O8 Ti3 Ti7 130.1(5)
O12 Ti3 Ti1 123.9(5)
O12 Ti3 Ti2 87.1(5)
O12 Ti3 Ti7 39.2(4)
O13 Ti3 O6 162.4(6)
O13 Ti3 O12 77.4(6)
O13 Ti3 Ti1 85.6(4)
O13 Ti3 Ti2 124.9(4)
O13 Ti3 Ti7 38.2(4)
Ti2 Ti3 Ti1 60.44(13)
Ti7 Ti3 Ti1 107.58(16)
Ti7 Ti3 Ti2 109.58(17)
O9 Ti4 Co1 44.7(5)
O9 Ti4 O10 94.5(7)
O9 Ti4 O23 86.8(7)
O9 Ti4 O24 141.3(7)
O9 Ti4 Ti5 120.5(5)
O9 Ti4 Ti10 115.6(5)
O10 Ti4 Co1 124.7(5)
O10 Ti4 O24 75.9(6)
O10 Ti4 Ti5 39.2(4)
O10 Ti4 Ti10 111.2(5)
O15 Ti4 Co1 118.7(6)
O15 Ti4 O9 109.9(8)
O15 Ti4 O10 108.9(8)
O15 Ti4 O23 107.3(8)
O15 Ti4 O24 108.7(7)
O15 Ti4 Ti5 118.4(6)
O15 Ti4 Ti10 114.8(6)
O23 Ti4 Co1 42.2(5)
O23 Ti4 O10 140.9(7)
O23 Ti4 O24 78.9(7)
O23 Ti4 Ti5 108.6(5)
O23 Ti4 Ti10 37.5(5)
O24 Ti4 Co1 111.2(4)
O24 Ti4 Ti5 37.1(4)
O24 Ti4 Ti10 41.4(4)
Ti5 Ti4 Co1 121.72(18)
Ti5 Ti4 Ti10 73.25(17)
Ti10 Ti4 Co1 73.44(16)
O10 Ti5 O11 79.2(6)
O10 Ti5 Ti2 38.6(4)
O10 Ti5 Ti4 39.6(4)
O10 Ti5 Ti6 108.4(5)
O11 Ti5 Ti2 40.7(5)
O11 Ti5 Ti4 109.1(5)
O11 Ti5 Ti6 38.9(5)
O16 Ti5 O10 109.4(7)
O16 Ti5 O11 109.4(7)
O16 Ti5 O24 108.9(7)
O16 Ti5 O25 109.9(8)
O16 Ti5 Ti2 114.6(6)
O16 Ti5 Ti4 120.2(6)
O16 Ti5 Ti6 120.5(6)
O24 Ti5 O10 80.9(7)
O24 Ti5 O11 140.9(7)
O24 Ti5 O25 95.0(7)
O24 Ti5 Ti2 113.4(5)
O24 Ti5 Ti4 41.8(5)
O24 Ti5 Ti6 121.1(5)
O25 Ti5 O10 139.6(7)
O25 Ti5 O11 79.3(7)
O25 Ti5 Ti2 113.4(5)
O25 Ti5 Ti4 120.9(5)
O25 Ti5 Ti6 40.8(5)
Ti4 Ti5 Ti2 72.71(15)
Ti6 Ti5 Ti2 73.88(16)
Ti6 Ti5 Ti4 118.37(17)
O11 Ti6 O25 78.6(7)
O11 Ti6 O26 139.8(7)
O11 Ti6 Ti5 40.2(5)
O11 Ti6 Ti7 121.5(5)
O11 Ti6 Ti11 112.3(5)
O12 Ti6 O11 96.7(7)
O12 Ti6 O25 140.7(7)
O12 Ti6 O26 79.1(7)
O12 Ti6 Ti5 122.0(5)
O12 Ti6 Ti7 40.6(5)
O12 Ti6 Ti11 112.9(5)
O17 Ti6 O11 110.5(7)
O17 Ti6 O12 107.9(7)
O17 Ti6 O25 110.3(7)
O17 Ti6 O26 108.8(8)
O17 Ti6 Ti5 121.3(6)
O17 Ti6 Ti7 118.9(6)
O17 Ti6 Ti11 115.1(6)
O25 Ti6 Ti5 38.8(5)
O25 Ti6 Ti7 109.4(5)
O25 Ti6 Ti11 40.2(5)
O26 Ti6 O25 80.2(7)
O26 Ti6 Ti5 109.2(5)
O26 Ti6 Ti7 39.0(5)
O26 Ti6 Ti11 40.0(5)
Ti5 Ti6 Ti7 118.93(17)
Ti5 Ti6 Ti11 73.36(16)
Ti7 Ti6 Ti11 73.35(15)
O12 Ti7 Ti3 40.4(5)
O12 Ti7 Ti6 38.8(4)
O12 Ti7 Ti8 109.2(5)
O13 Ti7 O12 80.0(6)
O13 Ti7 Ti3 39.6(4)
O13 Ti7 Ti6 109.0(4)
O13 Ti7 Ti8 39.8(4)
O18 Ti7 O12 108.4(7)
O18 Ti7 O13 110.4(7)
O18 Ti7 O26 108.1(8)
O18 Ti7 O27 110.1(7)
O18 Ti7 Ti3 115.9(6)
O18 Ti7 Ti6 118.7(6)
O18 Ti7 Ti8 122.6(6)
O26 Ti7 O12 78.8(7)
O26 Ti7 O13 140.2(7)
O26 Ti7 Ti3 112.2(5)
O26 Ti7 Ti6 40.6(5)
O26 Ti7 Ti8 120.5(5)
O27 Ti7 O12 140.8(7)
O27 Ti7 O13 80.4(6)
O27 Ti7 O26 95.6(7)
O27 Ti7 Ti3 113.0(5)
O27 Ti7 Ti6 121.2(5)
O27 Ti7 Ti8 41.2(5)
Ti6 Ti7 Ti3 73.01(15)
Ti6 Ti7 Ti8 117.90(17)
Ti8 Ti7 Ti3 72.93(15)
O13 Ti8 Co1 126.2(4)
O13 Ti8 O27 76.8(6)
O13 Ti8 Ti7 39.6(4)
O13 Ti8 Ti9 111.9(4)
O14 Ti8 Co1 46.5(5)
O14 Ti8 O13 95.2(6)
O14 Ti8 O27 144.0(6)
O14 Ti8 O28 88.3(7)
O14 Ti8 Ti7 121.8(5)
O14 Ti8 Ti9 117.4(5)
O19 Ti8 Co1 120.5(6)
O19 Ti8 O13 105.6(7)
O19 Ti8 O14 108.8(7)
O19 Ti8 O27 107.2(7)
O19 Ti8 O28 109.0(7)
O19 Ti8 Ti7 116.4(6)
O19 Ti8 Ti9 115.6(6)
O27 Ti8 Co1 111.0(4)
O27 Ti8 Ti7 37.8(4)
O27 Ti8 Ti9 41.3(4)
O28 Ti8 Co1 42.0(5)
O28 Ti8 O13 142.0(6)
O28 Ti8 O27 78.4(6)
O28 Ti8 Ti7 108.5(5)
O28 Ti8 Ti9 37.2(5)
Ti7 Ti8 Co1 121.96(17)
Ti7 Ti8 Ti9 73.36(15)
Ti9 Ti8 Co1 72.99(15)
O2 Ti9 O27 88.4(6)
O2 Ti9 O29 77.1(6)
O2 Ti9 O33 76.4(6)
O2 Ti9 Ti8 89.3(4)
O2 Ti9 Ti10 38.1(4)
O2 Ti9 Ti11 37.4(4)
O27 Ti9 O29 164.3(6)
O27 Ti9 O33 89.3(6)
O27 Ti9 Ti8 41.7(4)
O27 Ti9 Ti10 125.0(4)
O27 Ti9 Ti11 85.8(4)
O28 Ti9 O2 93.4(6)
O28 Ti9 O27 79.6(6)
O28 Ti9 O29 95.1(7)
O28 Ti9 O33 165.2(7)
O28 Ti9 Ti8 38.0(5)
O28 Ti9 Ti10 89.9(5)
O28 Ti9 Ti11 129.1(5)
O29 Ti9 O33 93.1(6)
O29 Ti9 Ti8 130.8(5)
O29 Ti9 Ti10 39.7(5)
O29 Ti9 Ti11 86.3(5)
O33 Ti9 Ti8 129.7(5)
O33 Ti9 Ti10 88.5(4)
O33 Ti9 Ti11 39.2(4)
O34 Ti9 O2 167.6(7)
O34 Ti9 O27 97.4(6)
O34 Ti9 O28 98.4(7)
O34 Ti9 O29 97.9(7)
O34 Ti9 O33 92.7(7)
O34 Ti9 Ti8 102.3(5)
O34 Ti9 Ti10 137.6(5)
O34 Ti9 Ti11 131.9(5)
Ti8 Ti9 Ti10 109.17(17)
Ti8 Ti9 Ti11 110.71(16)
Ti10 Ti9 Ti11 60.18(15)
O2 Ti10 O24 86.8(6)
O2 Ti10 O29 77.6(6)
O2 Ti10 O31 76.3(6)
O2 Ti10 Ti4 88.7(4)
O2 Ti10 Ti9 38.4(4)
O2 Ti10 Ti11 37.1(4)
O23 Ti10 O2 93.0(6)
O23 Ti10 O24 80.5(7)
O23 Ti10 O29 94.5(7)
O23 Ti10 O31 166.3(7)
O23 Ti10 Ti4 38.1(5)
O23 Ti10 Ti9 89.2(5)
O23 Ti10 Ti11 128.8(5)
O24 Ti10 O29 163.4(6)
O24 Ti10 O31 90.2(6)
O24 Ti10 Ti4 42.5(4)
O24 Ti10 Ti9 123.7(4)
O24 Ti10 Ti11 84.7(4)
O29 Ti10 O31 91.7(7)
O29 Ti10 Ti4 130.2(5)
O29 Ti10 Ti9 39.9(5)
O29 Ti10 Ti11 86.3(5)
O30 Ti10 O2 167.3(8)
O30 Ti10 O23 98.9(8)
O30 Ti10 O24 99.5(7)
O30 Ti10 O29 96.9(7)
O30 Ti10 O31 92.6(8)
O30 Ti10 Ti4 103.4(6)
O30 Ti10 Ti9 136.7(6)
O30 Ti10 Ti11 132.0(6)
O31 Ti10 Ti4 131.5(5)
O31 Ti10 Ti9 87.7(5)
O31 Ti10 Ti11 39.4(5)
Ti4 Ti10 Ti9 108.51(18)
Ti4 Ti10 Ti11 110.66(18)
Ti9 Ti10 Ti11 60.00(14)
O2 Ti11 O25 86.3(6)
O2 Ti11 O26 87.1(6)
O2 Ti11 O31 77.8(6)
O2 Ti11 O33 79.2(6)
O2 Ti11 Ti6 86.6(4)
O2 Ti11 Ti9 38.1(4)
O2 Ti11 Ti10 37.6(4)
O25 Ti11 Ti6 38.9(4)
O25 Ti11 Ti9 122.8(5)
O25 Ti11 Ti10 85.3(5)
O26 Ti11 O25 77.6(6)
O26 Ti11 Ti6 38.7(5)
O26 Ti11 Ti9 85.6(5)
O26 Ti11 Ti10 123.2(5)
O31 Ti11 O25 91.8(7)
O31 Ti11 O26 162.1(7)
O31 Ti11 Ti6 129.4(5)
O31 Ti11 Ti9 88.3(5)
O31 Ti11 Ti10 40.5(5)
O32 Ti11 O2 175.6(7)
O32 Ti11 O25 94.9(7)
O32 Ti11 O26 97.2(7)
O32 Ti11 O31 98.0(7)
O32 Ti11 O33 100.4(7)
O32 Ti11 Ti6 96.9(6)
O32 Ti11 Ti9 141.7(6)
O32 Ti11 Ti10 138.3(6)
O33 Ti11 O25 161.9(7)
O33 Ti11 O26 90.7(6)
O33 Ti11 O31 95.8(7)
O33 Ti11 Ti6 128.3(5)
O33 Ti11 Ti9 41.3(5)
O33 Ti11 Ti10 89.8(5)
Ti6 Ti11 Ti9 108.03(17)
Ti6 Ti11 Ti10 108.13(18)
Ti9 Ti11 Ti10 59.82(14)
C57 C56 H56 94.5
C58 C56 H56 94.5
C58 C56 C57 126(5)
O37 C56 H56 94.5
O37 C56 C57 115(5)
O37 C56 C58 116(3)
C56 C57 H57A 109.5
C56 C57 H57B 109.5
C56 C57 H57C 109.5
H57A C57 H57B 109.5
H57A C57 H57C 109.5
H57B C57 H57C 109.5
C56 C58 H58A 109.5
C56 C58 H58B 109.5
C56 C58 H58C 109.5
H58A C58 H58B 109.5
H58A C58 H58C 109.5
H58B C58 H58C 109.5
C60 C59 H59A 98.9
C60 C59 O38 115(3)
C61 C59 H59 96.7
C61 C59 C62 130(4)
C61 C59 O38 114(3)
C62 C59 H59A 98.9
C62 C59 H59 96.7
C62 C59 C60 126(4)
C62 C59 O38 112(3)
O38 C59 H59A 98.9
O38 C59 H59 96.7
C59 C60 H60A 109.5
C59 C60 H60B 109.5
C59 C60 H60C 109.5
H60A C60 H60B 109.5
H60A C60 H60C 109.5
H60B C60 H60C 109.5
C59 C61 H61A 109.5
C59 C61 H61B 109.5
C59 C61 H61C 109.5
H61A C61 H61B 109.5
H61A C61 H61C 109.5
H61B C61 H61C 109.5
C59 C62 H62A 109.5
C59 C62 H62B 109.5
C59 C62 H62C 109.5
H62A C62 H62B 109.5
H62A C62 H62C 109.5
H62B C62 H62C 109.5
C64 C63 H63 98.0
C64 C63 C65 129(4)
C65 C63 H63 98.0
O39 C63 H63 98.0
O39 C63 C64 111(4)
O39 C63 C65 114(3)
C63 C64 H64A 109.5
C63 C64 H64B 109.5
C63 C64 H64C 109.5
H64A C64 H64B 109.5
H64A C64 H64C 109.5
H64B C64 H64C 109.5
C63 C65 H65A 109.5
C63 C65 H65B 109.5
C63 C65 H65C 109.5
H65A C65 H65B 109.5
H65A C65 H65C 109.5
H65B C65 H65C 109.5
C67 C66 H66 106.9
C67 C66 C68 114(3)
C67 C66 O40 116(3)
C68 C66 H66 106.9
O40 C66 H66 106.9
O40 C66 C68 106(3)
C66 C67 H67A 109.5
C66 C67 H67B 109.5
C66 C67 H67C 109.5
H67A C67 H67B 109.5
H67A C67 H67C 109.5
H67B C67 H67C 109.5
C66 C68 H68A 109.5
C66 C68 H68B 109.5
C66 C68 H68C 109.5
H68A C68 H68B 109.5
H68A C68 H68C 109.5
H68B C68 H68C 109.5
C70 C69 H69 109.7
C71 C69 H69 109.7
C71 C69 C70 114(3)
O41 C69 H69 109.7
O41 C69 C70 105(2)
O41 C69 C71 108(2)
C69 C70 H70A 109.5
C69 C70 H70B 109.5
C69 C70 H70C 109.5
H70A C70 H70B 109.5
H70A C70 H70C 109.5
H70B C70 H70C 109.5
C69 C71 H71A 109.5
C69 C71 H71B 109.5
C69 C71 H71C 109.5
H71A C71 H71B 109.5
H71A C71 H71C 109.5
H71B C71 H71C 109.5
C73 C72 H72 104.8
C74 C72 H72 104.8
C74 C72 C73 118(3)
O42 C72 H72 104.8
O42 C72 C73 109(2)
O42 C72 C74 114(2)
C72 C73 H73A 109.5
C72 C73 H73B 109.5
C72 C73 H73C 109.5
H73A C73 H73B 109.5
H73A C73 H73C 109.5
H73B C73 H73C 109.5
C72 C74 H74A 109.5
C72 C74 H74B 109.5
C72 C74 H74C 109.5
H74A C74 H74B 109.5
H74A C74 H74C 109.5
H74B C74 H74C 109.5
C76 C75 H75 112.5
C76 C75 C77 98(3)
C76 C75 O53 114(3)
C77 C75 H75 112.5
O53 C75 H75 112.5
O53 C75 C77 106(3)
C75 C76 H76A 109.5
C75 C76 H76B 109.5
C75 C76 H76C 109.5
H76A C76 H76B 109.5
H76A C76 H76C 109.5
H76B C76 H76C 109.5
C75 C77 H77A 109.5
C75 C77 H77B 109.5
C75 C77 H77C 109.5
H77A C77 H77B 109.5
H77A C77 H77C 109.5
H77B C77 H77C 109.5
C79 C78 H78 109.0
C79 C78 C80 114(3)
C80 C78 H78 109.0
O49 C78 H78 109.0
O49 C78 C79 112(3)
O49 C78 C80 104(3)
C78 C79 H79A 109.5
C78 C79 H79B 109.5
C78 C79 H79C 109.5
H79A C79 H79B 109.5
H79A C79 H79C 109.5
H79B C79 H79C 109.5
C78 C80 H80A 109.5
C78 C80 H80B 109.5
C78 C80 H80C 109.5
H80A C80 H80B 109.5
H80A C80 H80C 109.5
H80B C80 H80C 109.5
C82 C81 H81 107.9
C83 C81 H81 107.9
C83 C81 C82 109(3)
O50 C81 H81 107.9
O50 C81 C82 116(2)
O50 C81 C83 108(3)
C81 C82 H82A 109.5
C81 C82 H82B 109.5
C81 C82 H82C 109.5
H82A C82 H82B 109.5
H82A C82 H82C 109.5
H82B C82 H82C 109.5
C81 C83 H83A 109.5
C81 C83 H83B 109.5
C81 C83 H83C 109.5
H83A C83 H83B 109.5
H83A C83 H83C 109.5
H83B C83 H83C 109.5
C85 C84 H84 108.3
C86 C84 H84 108.3
C86 C84 C85 114(3)
O51 C84 H84 108.3
O51 C84 C85 108(2)
O51 C84 C86 110(3)
C84 C85 H85A 109.5
C84 C85 H85B 109.5
C84 C85 H85C 109.5
H85A C85 H85B 109.5
H85A C85 H85C 109.5
H85B C85 H85C 109.5
C84 C86 H86A 109.5
C84 C86 H86B 109.5
C84 C86 H86C 109.5
H86A C86 H86B 109.5
H86A C86 H86C 109.5
H86B C86 H86C 109.5
C88 C87 H87 108.9
C89 C87 H87 108.9
C89 C87 C88 112(3)
O52 C87 H87 108.9
O52 C87 C88 106(3)
O52 C87 C89 112(3)
C87 C88 H88A 109.5
C87 C88 H88B 109.5
C87 C88 H88C 109.5
H88A C88 H88B 109.5
H88A C88 H88C 109.5
H88B C88 H88C 109.5
C87 C89 H89A 109.5
C87 C89 H89B 109.5
C87 C89 H89C 109.5
H89A C89 H89B 109.5
H89A C89 H89C 109.5
H89B C89 H89C 109.5
C91 C90 H90 97.1
C91 C90 H90A 99.1
C91 C90 C92 129(4)
C91 C90 C93 124(4)
C91 C90 O66 113(3)
C92 C90 H90 97.1
C92 C90 O66 113(4)
C93 C90 H90A 99.1
O66 C90 H90 97.1
O66 C90 H90A 99.1
O66 C90 C93 115(3)
C90 C91 H91A 109.5
C90 C91 H91B 109.5
C90 C91 H91C 109.5
H91A C91 H91B 109.5
H91A C91 H91C 109.5
H91B C91 H91C 109.5
C90 C92 H92A 109.5
C90 C92 H92B 109.5
C90 C92 H92C 109.5
H92A C92 H92B 109.5
H92A C92 H92C 109.5
H92B C92 H92C 109.5
C90 C93 H93A 109.5
C90 C93 H93B 109.5
C90 C93 H93C 109.5
H93A C93 H93B 109.5
H93A C93 H93C 109.5
H93B C93 H93C 109.5
C95 C94 H94 107.3
C96 C94 H94 107.3
C96 C94 C95 115(3)
O67 C94 H94 107.3
O67 C94 C95 109(2)
O67 C94 C96 111(2)
C94 C95 H95A 109.5
C94 C95 H95B 109.5
C94 C95 H95C 109.5
H95A C95 H95B 109.5
H95A C95 H95C 109.5
H95B C95 H95C 109.5
C94 C96 H96A 109.5
C94 C96 H96B 109.5
C94 C96 H96C 109.5
H96A C96 H96B 109.5
H96A C96 H96C 109.5
H96B C96 H96C 109.5
C98 C97 H97 96.8
C98 C97 O68 112(2)
C99 C97 H97 96.8
C99 C97 C98 130(4)
C99 C97 O68 113(3)
O68 C97 H97 96.8
C97 C98 H98A 109.5
C97 C98 H98B 109.5
C97 C98 H98C 109.5
H98A C98 H98B 109.5
H98A C98 H98C 109.5
H98B C98 H98C 109.5
C97 C99 H99A 109.5
C97 C99 H99B 109.5
C97 C99 H99C 109.5
H99A C99 H99B 109.5
H99A C99 H99C 109.5
H99B C99 H99C 109.5
C101 C100 H100 110.3
C101 C100 C102 110(3)
C102 C100 H100 110.3
O63 C100 H100 110.3
O63 C100 C101 109(3)
O63 C100 C102 107(2)
C100 C101 H10D 109.5
C100 C101 H10E 109.5
C100 C101 H10F 109.5
H10D C101 H10E 109.5
H10D C101 H10F 109.5
H10E C101 H10F 109.5
C100 C102 H10G 109.5
C100 C102 H10H 109.5
C100 C102 H10I 109.5
H10G C102 H10H 109.5
H10G C102 H10I 109.5
H10H C102 H10I 109.5
C104 C103 H103 104.5
C104 C103 C106 128(7)
C105 C103 H10J 100.8
C105 C103 C106 122(4)
C106 C103 H10J 100.8
C106 C103 H103 104.5
O64 C103 H10J 100.8
O64 C103 H103 104.5
O64 C103 C104 101(6)
O64 C103 C105 115(3)
O64 C103 C106 112(3)
C103 C104 H10K 109.5
C103 C104 H10L 109.5
C103 C104 H10M 109.5
H10K C104 H10L 109.5
H10K C104 H10M 109.5
H10L C104 H10M 109.5
C103 C105 H10N 109.5
C103 C105 H10O 109.5
C103 C105 H10P 109.5
H10N C105 H10O 109.5
H10N C105 H10P 109.5
H10O C105 H10P 109.5
C103 C106 H10Q 109.5
C103 C106 H10R 109.5
C103 C106 H10S 109.5
H10Q C106 H10R 109.5
H10Q C106 H10S 109.5
H10R C106 H10S 109.5
C108 C107 H107 94.2
C109 C107 H107 94.2
C109 C107 C108 127(5)
O65 C107 H107 94.2
O65 C107 C108 113(4)
O65 C107 C109 118(5)
C107 C108 H10T 109.5
C107 C108 H10U 109.5
C107 C108 H10V 109.5
H10T C108 H10U 109.5
H10T C108 H10V 109.5
H10U C108 H10V 109.5
C107 C109 H10W 109.5
C107 C109 H10X 109.5
C107 C109 H10Y 109.5
H10W C109 H10X 109.5
H10W C109 H10Y 109.5
H10X C109 H10Y 109.5
O43 Co2 O44 96.2(6)
O43 Co2 O54 96.5(7)
O43 Co2 O55 137.7(7)
O43 Co2 O61 74.7(6)
O43 Co2 O62 131.4(6)
O43 Co2 Ti15 119.0(5)
O43 Co2 Ti19 38.4(4)
O43 Co2 Ti20 106.8(4)
O44 Co2 O54 139.6(8)
O44 Co2 O55 89.3(7)
O44 Co2 O61 132.2(6)
O44 Co2 O62 77.7(6)
O44 Co2 Ti15 39.7(4)
O44 Co2 Ti19 117.2(5)
O44 Co2 Ti20 108.2(4)
O54 Co2 O55 56.7(8)
O54 Co2 O61 88.1(7)
O54 Co2 O62 119.4(7)
O54 Co2 Ti15 144.3(6)
O54 Co2 Ti19 95.9(6)
O54 Co2 Ti20 104.4(6)
O55 Co2 Ti15 91.3(6)
O55 Co2 Ti19 152.4(6)
O55 Co2 Ti20 111.1(6)
O61 Co2 O55 129.0(7)
O61 Co2 Ti15 103.8(4)
O61 Co2 Ti19 36.5(4)
O61 Co2 Ti20 38.1(4)
O62 Co2 O55 90.7(7)
O62 Co2 O61 74.9(6)
O62 Co2 Ti15 38.0(4)
O62 Co2 Ti19 101.9(4)
O62 Co2 Ti20 37.0(4)
Ti15 Co2 Ti19 113.85(15)
Ti15 Co2 Ti20 70.55(14)
Ti19 Co2 Ti20 69.73(13)
O54 N2 O55 112(2)
O56 N2 O54 123(2)
O56 N2 O55 125(2)
Ti12 O35 Ti13 104.2(7)
Ti12 O35 Ti14 106.4(7)
Ti14 O35 Ti13 104.3(7)
Ti21 O36 Ti20 105.1(6)
Ti22 O36 Ti20 105.9(7)
Ti22 O36 Ti21 104.8(7)
C56 O37 Ti12 150(2)
C59 O38 Ti12 130.4(17)
C59 O38 Ti13 127.6(16)
Ti13 O38 Ti12 100.4(7)
C63 O39 Ti13 152.1(19)
C66 O40 Ti13 127.1(17)
C66 O40 Ti14 131.3(17)
Ti14 O40 Ti13 99.4(7)
C69 O41 Ti14 157.9(16)
C72 O42 Ti12 131.3(15)
C72 O42 Ti14 128.4(15)
Ti14 O42 Ti12 100.0(7)
Ti12 O43 Co2 131.1(8)
Ti19 O43 Co2 100.4(7)
Ti19 O43 Ti12 103.6(7)
Ti13 O44 Co2 134.5(8)
Ti13 O44 Ti15 105.1(8)
Ti15 O44 Co2 97.5(7)
Ti13 O45 Ti15 96.9(7)
Ti16 O45 Ti13 135.6(8)
Ti16 O45 Ti15 101.0(7)
Ti16 O46 Ti14 132.4(8)
Ti16 O46 Ti17 101.1(7)
Ti17 O46 Ti14 101.7(7)
Ti17 O47 Ti14 101.1(7)
Ti18 O47 Ti14 135.3(9)
Ti18 O47 Ti17 100.4(7)
Ti12 O48 Ti19 98.2(6)
Ti18 O48 Ti12 136.1(8)
Ti18 O48 Ti19 99.1(6)
C78 O49 Ti15 144.0(18)
C81 O50 Ti16 155.6(17)
C84 O51 Ti17 147.1(18)
C87 O52 Ti18 159.6(19)
C75 O53 Ti19 148.7(16)
N2 O54 Co2 98.7(16)
N2 O55 Co2 92.7(16)
Ti16 O57 Ti15 100.1(7)
Ti21 O57 Ti15 134.1(8)
Ti21 O57 Ti16 104.1(7)
Ti16 O58 Ti21 100.9(7)
Ti17 O58 Ti16 100.3(7)
Ti17 O58 Ti21 135.0(8)
Ti17 O59 Ti18 99.8(7)
Ti17 O59 Ti22 133.4(8)
Ti18 O59 Ti22 99.3(7)
Ti18 O60 Ti22 101.3(7)
Ti19 O60 Ti18 100.2(7)
Ti19 O60 Ti22 132.5(8)
Ti19 O61 Co2 97.4(7)
Ti19 O61 Ti20 138.5(9)
Ti20 O61 Co2 97.1(6)
Ti15 O62 Co2 96.3(7)
Ti15 O62 Ti20 140.1(9)
Ti20 O62 Co2 99.7(7)
C100 O63 Ti21 164.1(18)
C103 O64 Ti21 132.0(19)
C103 O64 Ti22 126.1(18)
Ti21 O64 Ti22 100.4(7)
C107 O65 Ti22 158(3)
C90 O66 Ti20 125.8(16)
C90 O66 Ti22 131.6(16)
Ti22 O66 Ti20 100.9(7)
C94 O67 Ti20 146.2(16)
C97 O68 Ti20 125.9(16)
C97 O68 Ti21 131.8(16)
Ti21 O68 Ti20 100.9(7)
O35 Ti12 O38 77.6(6)
O35 Ti12 O42 75.0(6)
O35 Ti12 Ti13 38.4(4)
O35 Ti12 Ti14 36.8(4)
O35 Ti12 Ti19 89.3(5)
O37 Ti12 O35 168.3(7)
O37 Ti12 O38 97.2(7)
O37 Ti12 O42 95.0(7)
O37 Ti12 O43 97.5(7)
O37 Ti12 O48 97.9(7)
O37 Ti12 Ti13 136.9(6)
O37 Ti12 Ti14 133.3(6)
O37 Ti12 Ti19 101.9(6)
O38 Ti12 O42 93.5(6)
O38 Ti12 Ti13 39.8(4)
O38 Ti12 Ti14 86.9(5)
O38 Ti12 Ti19 129.9(5)
O42 Ti12 Ti13 87.4(5)
O42 Ti12 Ti14 38.3(4)
O42 Ti12 Ti19 129.7(5)
O43 Ti12 O35 93.4(6)
O43 Ti12 O38 94.0(6)
O43 Ti12 O42 164.5(6)
O43 Ti12 O48 80.1(6)
O43 Ti12 Ti13 89.6(5)
O43 Ti12 Ti14 128.7(5)
O43 Ti12 Ti19 38.1(5)
O48 Ti12 O35 88.3(6)
O48 Ti12 O38 164.4(6)
O48 Ti12 O42 89.2(6)
O48 Ti12 Ti13 125.2(4)
O48 Ti12 Ti14 85.6(4)
O48 Ti12 Ti19 42.0(4)
Ti13 Ti12 Ti14 59.97(13)
Ti19 Ti12 Ti13 109.25(17)
Ti19 Ti12 Ti14 110.61(17)
O35 Ti13 O38 76.7(6)
O35 Ti13 O40 76.4(6)
O35 Ti13 Ti12 37.4(4)
O35 Ti13 Ti14 37.4(4)
O35 Ti13 Ti15 89.2(4)
O38 Ti13 O40 95.4(6)
O38 Ti13 Ti12 39.9(4)
O38 Ti13 Ti14 87.2(4)
O38 Ti13 Ti15 128.8(5)
O39 Ti13 O35 165.6(7)
O39 Ti13 O38 97.0(7)
O39 Ti13 O40 91.5(7)
O39 Ti13 O44 101.3(7)
O39 Ti13 O45 98.8(7)
O39 Ti13 Ti12 136.7(6)
O39 Ti13 Ti14 130.5(6)
O39 Ti13 Ti15 104.6(5)
O40 Ti13 Ti12 89.3(5)
O40 Ti13 Ti14 39.1(5)
O40 Ti13 Ti15 129.1(5)
O44 Ti13 O35 92.1(7)
O44 Ti13 O38 92.5(7)
O44 Ti13 O40 164.1(7)
O44 Ti13 O45 80.2(6)
O44 Ti13 Ti12 87.9(5)
O44 Ti13 Ti14 127.9(5)
O44 Ti13 Ti15 38.3(5)
O45 Ti13 O35 88.8(6)
O45 Ti13 O38 163.6(6)
O45 Ti13 O40 88.5(6)
O45 Ti13 Ti12 124.5(5)
O45 Ti13 Ti14 85.7(4)
O45 Ti13 Ti15 42.0(4)
Ti12 Ti13 Ti14 60.24(14)
Ti15 Ti13 Ti12 108.16(17)
Ti15 Ti13 Ti14 110.54(17)
O35 Ti14 O40 79.6(7)
O35 Ti14 O42 78.2(6)
O35 Ti14 O46 88.3(6)
O35 Ti14 O47 86.6(6)
O35 Ti14 Ti12 36.7(4)
O35 Ti14 Ti13 38.3(4)
O35 Ti14 Ti17 87.3(4)
O40 Ti14 O46 90.3(6)
O40 Ti14 O47 161.6(7)
O40 Ti14 Ti12 90.7(5)
O40 Ti14 Ti13 41.4(5)
O40 Ti14 Ti17 127.1(5)
O41 Ti14 O35 175.4(7)
O41 Ti14 O40 99.5(7)
O41 Ti14 O42 97.5(7)
O41 Ti14 O46 96.2(7)
O41 Ti14 O47 95.3(7)
O41 Ti14 Ti12 139.1(5)
O41 Ti14 Ti13 140.9(6)
O41 Ti14 Ti17 96.8(5)
O42 Ti14 O40 98.1(7)
O42 Ti14 O46 162.5(7)
O42 Ti14 O47 90.9(7)
O42 Ti14 Ti12 41.7(5)
O42 Ti14 Ti13 89.8(5)
O42 Ti14 Ti17 129.1(5)
O46 Ti14 Ti12 123.4(5)
O46 Ti14 Ti13 86.4(5)
O46 Ti14 Ti17 37.8(5)
O47 Ti14 O46 77.1(6)
O47 Ti14 Ti12 85.3(5)
O47 Ti14 Ti13 123.1(5)
O47 Ti14 Ti17 39.2(5)
Ti13 Ti14 Ti12 59.79(13)
Ti17 Ti14 Ti12 108.22(18)
Ti17 Ti14 Ti13 108.04(16)
Co2 Ti15 Ti13 73.87(15)
Co2 Ti15 Ti16 121.92(16)
O44 Ti15 Co2 42.8(5)
O44 Ti15 O45 77.7(6)
O44 Ti15 O57 139.7(7)
O44 Ti15 Ti13 36.6(5)
O44 Ti15 Ti16 107.2(5)
O45 Ti15 Co2 111.7(4)
O45 Ti15 Ti13 41.1(4)
O45 Ti15 Ti16 37.6(4)
O49 Ti15 Co2 119.6(6)
O49 Ti15 O44 109.8(7)
O49 Ti15 O45 108.2(7)
O49 Ti15 O57 107.5(7)
O49 Ti15 O62 109.6(8)
O49 Ti15 Ti13 116.1(6)
O49 Ti15 Ti16 117.5(6)
O57 Ti15 Co2 124.3(5)
O57 Ti15 O45 76.9(6)
O57 Ti15 Ti13 111.3(5)
O57 Ti15 Ti16 39.7(4)
O62 Ti15 Co2 45.7(5)
O62 Ti15 O44 88.5(7)
O62 Ti15 O45 142.1(6)
O62 Ti15 O57 92.8(7)
O62 Ti15 Ti13 116.8(5)
O62 Ti15 Ti16 119.9(5)
Ti13 Ti15 Ti16 72.95(15)
O45 Ti16 O46 97.4(7)
O45 Ti16 O57 81.1(6)
O45 Ti16 O58 140.8(7)
O45 Ti16 Ti15 41.3(5)
O45 Ti16 Ti17 122.0(5)
O45 Ti16 Ti21 113.1(5)
O46 Ti16 O57 139.0(7)
O46 Ti16 O58 78.2(7)
O46 Ti16 Ti15 121.9(5)
O46 Ti16 Ti17 39.7(5)
O46 Ti16 Ti21 112.2(5)
O50 Ti16 O45 110.5(7)
O50 Ti16 O46 108.0(8)
O50 Ti16 O57 110.8(7)
O50 Ti16 O58 107.8(7)
O50 Ti16 Ti15 122.5(6)
O50 Ti16 Ti17 118.1(6)
O50 Ti16 Ti21 114.3(6)
O57 Ti16 O58 77.9(6)
O57 Ti16 Ti15 40.3(4)
O57 Ti16 Ti17 107.5(5)
O57 Ti16 Ti21 37.8(4)
O58 Ti16 Ti15 108.6(5)
O58 Ti16 Ti17 39.1(4)
O58 Ti16 Ti21 40.2(4)
Ti15 Ti16 Ti21 72.72(15)
Ti17 Ti16 Ti15 118.33(18)
Ti17 Ti16 Ti21 73.62(16)
O46 Ti17 O47 80.1(7)
O46 Ti17 Ti14 40.5(5)
O46 Ti17 Ti16 39.3(5)
O46 Ti17 Ti18 109.8(5)
O47 Ti17 Ti14 39.7(5)
O47 Ti17 Ti16 108.9(5)
O47 Ti17 Ti18 38.9(5)
O51 Ti17 O46 106.8(8)
O51 Ti17 O47 109.7(8)
O51 Ti17 O58 109.5(7)
O51 Ti17 O59 110.1(8)
O51 Ti17 Ti14 113.6(6)
O51 Ti17 Ti16 118.7(6)
O51 Ti17 Ti18 121.4(6)
O58 Ti17 O46 79.4(7)
O58 Ti17 O47 139.5(7)
O58 Ti17 O59 96.3(7)
O58 Ti17 Ti14 112.8(5)
O58 Ti17 Ti16 40.7(5)
O58 Ti17 Ti18 121.0(5)
O59 Ti17 O46 142.0(7)
O59 Ti17 O47 79.3(7)
O59 Ti17 Ti14 113.2(5)
O59 Ti17 Ti16 122.4(5)
O59 Ti17 Ti18 41.0(5)
Ti16 Ti17 Ti14 73.50(15)
Ti16 Ti17 Ti18 118.70(17)
Ti18 Ti17 Ti14 73.17(15)
O47 Ti18 O48 94.8(7)
O47 Ti18 O59 79.4(7)
O47 Ti18 O60 140.6(7)
O47 Ti18 Ti17 40.7(5)
O47 Ti18 Ti19 120.8(5)
O47 Ti18 Ti22 112.8(5)
O48 Ti18 O59 141.7(6)
O48 Ti18 O60 81.2(6)
O48 Ti18 Ti17 120.9(5)
O48 Ti18 Ti19 41.9(4)
O48 Ti18 Ti22 113.7(5)
O52 Ti18 O47 109.8(8)
O52 Ti18 O48 108.5(7)
O52 Ti18 O59 109.0(8)
O52 Ti18 O60 108.6(8)
O52 Ti18 Ti17 120.8(6)
O52 Ti18 Ti19 120.1(7)
O52 Ti18 Ti22 115.3(6)
O59 Ti18 Ti17 39.2(5)
O59 Ti18 Ti19 109.8(5)
O59 Ti18 Ti22 40.6(5)
O60 Ti18 O59 80.2(6)
O60 Ti18 Ti17 109.3(5)
O60 Ti18 Ti19 39.9(4)
O60 Ti18 Ti22 39.6(4)
Ti17 Ti18 Ti19 118.30(17)
Ti17 Ti18 Ti22 73.40(16)
Ti19 Ti18 Ti22 73.09(15)
O43 Ti19 Co2 41.2(5)
O43 Ti19 O48 78.0(6)
O43 Ti19 O60 142.3(7)
O43 Ti19 Ti12 38.3(5)
O43 Ti19 Ti18 109.0(5)
O48 Ti19 Co2 109.7(4)
O48 Ti19 Ti12 39.8(4)
O48 Ti19 Ti18 39.0(4)
O53 Ti19 Co2 121.7(6)
O53 Ti19 O43 109.3(7)
O53 Ti19 O48 106.7(7)
O53 Ti19 O60 105.3(7)
O53 Ti19 O61 110.4(8)
O53 Ti19 Ti12 115.2(6)
O53 Ti19 Ti18 116.0(6)
O60 Ti19 Co2 125.5(5)
O60 Ti19 O48 78.3(6)
O60 Ti19 Ti12 112.0(5)
O60 Ti19 Ti18 39.9(5)
O61 Ti19 Co2 46.0(5)
O61 Ti19 O43 86.9(7)
O61 Ti19 O48 142.8(7)
O61 Ti19 O60 94.7(6)
O61 Ti19 Ti12 116.8(5)
O61 Ti19 Ti18 121.0(5)
Ti12 Ti19 Co2 72.98(14)
Ti18 Ti19 Co2 121.16(18)
Ti18 Ti19 Ti12 73.10(16)
Co2 Ti20 Ti21 112.42(17)
Co2 Ti20 Ti22 112.90(16)
O36 Ti20 Co2 93.0(4)
O36 Ti20 O66 74.4(6)
O36 Ti20 O68 75.2(6)
O36 Ti20 Ti21 37.4(4)
O36 Ti20 Ti22 36.9(4)
O61 Ti20 Co2 44.7(5)
O61 Ti20 O36 89.8(6)
O61 Ti20 O66 89.5(6)
O61 Ti20 O68 164.9(7)
O61 Ti20 Ti21 126.4(5)
O61 Ti20 Ti22 84.3(5)
O62 Ti20 Co2 43.3(5)
O62 Ti20 O36 89.3(6)
O62 Ti20 O61 87.8(6)
O62 Ti20 O66 163.5(7)
O62 Ti20 O68 89.6(7)
O62 Ti20 Ti21 83.9(5)
O62 Ti20 Ti22 125.3(5)
O66 Ti20 Co2 133.2(5)
O66 Ti20 Ti21 84.6(5)
O66 Ti20 Ti22 38.1(5)
O67 Ti20 Co2 100.6(5)
O67 Ti20 O36 166.3(7)
O67 Ti20 O61 99.2(7)
O67 Ti20 O62 101.3(7)
O67 Ti20 O66 95.3(7)
O67 Ti20 O68 95.9(7)
O67 Ti20 Ti21 134.4(5)
O67 Ti20 Ti22 133.4(6)
O68 Ti20 Co2 132.2(5)
O68 Ti20 O66 88.7(6)
O68 Ti20 Ti21 38.5(5)
O68 Ti20 Ti22 85.0(5)
Ti21 Ti20 Ti22 59.55(13)
O36 Ti21 O58 87.6(6)
O36 Ti21 O64 77.5(6)
O36 Ti21 O68 77.4(6)
O36 Ti21 Ti16 88.1(4)
O36 Ti21 Ti20 37.5(4)
O36 Ti21 Ti22 37.5(4)
O57 Ti21 O36 88.2(6)
O57 Ti21 O58 77.0(6)
O57 Ti21 O64 161.3(7)
O57 Ti21 O68 94.0(7)
O57 Ti21 Ti16 38.1(5)
O57 Ti21 Ti20 85.6(5)
O57 Ti21 Ti22 123.9(5)
O58 Ti21 Ti16 38.9(4)
O58 Ti21 Ti20 123.1(5)
O58 Ti21 Ti22 85.8(4)
O63 Ti21 O36 174.8(8)
O63 Ti21 O57 96.0(7)
O63 Ti21 O58 96.5(7)
O63 Ti21 O64 99.1(7)
O63 Ti21 O68 99.0(7)
O63 Ti21 Ti16 97.1(6)
O63 Ti21 Ti20 139.4(6)
O63 Ti21 Ti22 139.2(6)
O64 Ti21 O58 90.3(6)
O64 Ti21 Ti16 128.1(5)
O64 Ti21 Ti20 90.1(5)
O64 Ti21 Ti22 40.2(5)
O68 Ti21 O58 162.8(7)
O68 Ti21 O64 94.5(7)
O68 Ti21 Ti16 130.8(5)
O68 Ti21 Ti20 40.6(5)
O68 Ti21 Ti22 87.3(5)
Ti16 Ti21 Ti20 107.95(17)
Ti16 Ti21 Ti22 108.97(17)
Ti22 Ti21 Ti20 60.41(14)
O36 Ti22 O59 88.9(6)
O36 Ti22 O60 88.8(6)
O36 Ti22 O64 77.0(6)
O36 Ti22 O66 77.4(6)
O36 Ti22 Ti18 88.1(4)
O36 Ti22 Ti20 37.1(4)
O36 Ti22 Ti21 37.7(4)
O59 Ti22 O64 90.2(7)
O59 Ti22 Ti18 40.1(4)
O59 Ti22 Ti20 124.3(5)
O59 Ti22 Ti21 86.7(5)
O60 Ti22 O59 79.2(6)
O60 Ti22 O64 162.5(7)
O60 Ti22 Ti18 39.2(4)
O60 Ti22 Ti20 85.3(4)
O60 Ti22 Ti21 125.0(5)
O64 Ti22 Ti18 128.8(5)
O64 Ti22 Ti20 89.2(5)
O64 Ti22 Ti21 39.5(5)
O65 Ti22 O36 172.2(7)
O65 Ti22 O59 97.2(8)
O65 Ti22 O60 97.1(7)
O65 Ti22 O64 98.0(7)
O65 Ti22 O66 97.1(8)
O65 Ti22 Ti18 99.7(6)
O65 Ti22 Ti20 137.9(6)
O65 Ti22 Ti21 137.5(6)
O66 Ti22 O59 164.4(7)
O66 Ti22 O60 92.9(6)
O66 Ti22 O64 93.9(7)
O66 Ti22 Ti18 130.6(5)
O66 Ti22 Ti20 40.9(5)
O66 Ti22 Ti21 86.9(5)
Ti18 Ti22 Ti20 107.65(16)
Ti18 Ti22 Ti21 109.51(18)
Ti21 Ti22 Ti20 60.03(13)

loop_
_geom_bond_atom_site_label_1
_geom_bond_atom_site_label_2
_geom_bond_distance
C1 H1 1.0000
C1 C3 1.56(7)
C1 C4 1.35(7)
C1 O3 1.50(7)
C2 H2 1.0000
C2 C3 1.43(6)
C2 C4 1.49(7)
C2 O3 1.48(2)
C3 H3BD 0.9800
C3 H3BE 0.9800
C3 H3BF 0.9800
C3 H3AA 0.9800
C3 H3AB 0.9800
C3 H3AC 0.9800
C4 H4BD 0.9800
C4 H4BE 0.9800
C4 H4BF 0.9800
C4 H4AA 0.9800
C4 H4AB 0.9800
C4 H4AC 0.9800
C5 H5 1.0000
C5 C6 1.47(5)
C5 C7 1.57(4)
C5 O4 1.40(3)
C6 H6A 0.9800
C6 H6B 0.9800
C6 H6C 0.9800
C7 H7A 0.9800
C7 H7B 0.9800
C7 H7C 0.9800
C8 H8 1.0000
C8 C9 1.45(4)
C8 C10 1.59(4)
C8 O5 1.41(3)
C9 H9A 0.9800
C9 H9B 0.9800
C9 H9C 0.9800
C10 H10A 0.9800
C10 H10B 0.9800
C10 H10C 0.9800
C11 H11 1.0000
C11 C12 1.43(2)
C11 C13 1.47(4)
C11 O6 1.43(3)
C12 H12A 0.9800
C12 H12B 0.9800
C12 H12C 0.9800
C13 H13A 0.9800
C13 H13B 0.9800
C13 H13C 0.9800
C14 H14 1.0000
C14 C16 1.46(8)
C14 C17 1.44(6)
C14 O7 1.48(2)
C15 H15 1.0000
C15 C16 1.44(2)
C15 C17 1.49(7)
C15 O7 1.56(7)
C16 H16D 0.9800
C16 H16E 0.9800
C16 H16F 0.9800
C16 H16A 0.9800
C16 H16B 0.9800
C16 H16C 0.9800
C17 H17D 0.9800
C17 H17E 0.9800
C17 H17F 0.9800
C17 H17A 0.9800
C17 H17B 0.9800
C17 H17C 0.9800
C18 H18 1.0000
C18 C19 1.42(4)
C18 C20 1.44(4)
C18 O8 1.51(3)
C19 H19A 0.9800
C19 H19B 0.9800
C19 H19C 0.9800
C20 H20A 0.9800
C20 H20B 0.9800
C20 H20C 0.9800
C21 H21 1.0000
C21 C22 1.46(2)
C21 C23 1.46(2)
C21 O15 1.46(2)
C22 H22A 0.9800
C22 H22B 0.9800
C22 H22C 0.9800
C23 H23A 0.9800
C23 H23B 0.9800
C23 H23C 0.9800
C24 H24 1.0000
C24 C25 1.48(6)
C24 C26 1.48(6)
C24 O16 1.47(4)
C25 H25A 0.9800
C25 H25B 0.9800
C25 H25C 0.9800
C26 H26A 0.9800
C26 H26B 0.9800
C26 H26C 0.9800
C27 H27 1.0000
C27 C28 1.56(5)
C27 C29 1.47(4)
C27 O17 1.42(3)
C28 H28A 0.9800
C28 H28B 0.9800
C28 H28C 0.9800
C29 H29A 0.9800
C29 H29B 0.9800
C29 H29C 0.9800
C30 H30 1.0000
C30 C31 1.42(2)
C30 C32 1.42(2)
C30 O18 1.38(4)
C31 H31A 0.9800
C31 H31B 0.9800
C31 H31C 0.9800
C32 H32A 0.9800
C32 H32B 0.9800
C32 H32C 0.9800
C33 H33 1.0000
C33 C34 1.46(4)
C33 C35 1.48(4)
C33 O19 1.46(3)
C34 H34A 0.9800
C34 H34B 0.9800
C34 H34C 0.9800
C35 H35A 0.9800
C35 H35B 0.9800
C35 H35C 0.9800
C36 H36 1.0000
C36 C37 1.50(5)
C36 C38 1.37(5)
C36 O30 1.39(4)
C37 H37A 0.9800
C37 H37B 0.9800
C37 H37C 0.9800
C38 H38A 0.9800
C38 H38B 0.9800
C38 H38C 0.9800
C39 H39 1.0000
C39 H39A 1.0000
C39 C40 1.55(5)
C39 C41 1.53(7)
C39 C42 1.44(2)
C39 O31 1.44(4)
C40 H40A 0.9800
C40 H40B 0.9800
C40 H40C 0.9800
C41 H41A 0.9800
C41 H41B 0.9800
C41 H41C 0.9800
C42 H42A 0.9800
C42 H42B 0.9800
C42 H42C 0.9800
C43 H43 1.0000
C43 C44 1.49(5)
C43 C45 1.50(5)
C43 O32 1.47(4)
C44 H44A 0.9800
C44 H44B 0.9800
C44 H44C 0.9800
C45 H45A 0.9800
C45 H45B 0.9800
C45 H45C 0.9800
C46 H46 1.0000
C46 H46A 1.0000
C46 C47 1.43(2)
C46 C48 1.45(2)
C46 C49 1.40(4)
C46 O33 1.47(3)
C47 H47A 0.9800
C47 H47B 0.9800
C47 H47C 0.9800
C48 H48A 0.9800
C48 H48B 0.9800
C48 H48C 0.9800
C49 H49A 0.9800
C49 H49B 0.9800
C49 H49C 0.9800
C50 H50 1.0000
C50 C51 1.44(4)
C50 C52 1.43(4)
C50 O34 1.44(3)
C51 H51A 0.9800
C51 H51B 0.9800
C51 H51C 0.9800
C52 H52A 0.9800
C52 H52B 0.9800
C52 H52C 0.9800
C53 H53 1.0000
C53 C54 1.49(4)
C53 C55 1.35(5)
C53 O29 1.45(3)
C54 H54A 0.9800
C54 H54B 0.9800
C54 H54C 0.9800
C55 H55A 0.9800
C55 H55B 0.9800
C55 H55C 0.9800
Co1 O9 2.141(16)
Co1 O14 2.206(15)
Co1 O20 2.08(4)
Co1 O21 2.24(4)
Co1 O23 2.050(17)
Co1 O28 2.050(16)
Co1 Ti1 3.106(6)
Co1 Ti4 3.013(6)
Co1 Ti8 3.022(6)
N1 O20 1.26(2)
N1 O21 1.28(2)
N1 O22 1.21(3)
O1 Ti1 1.981(15)
O1 Ti2 1.969(14)
O1 Ti3 1.977(14)
O2 Ti9 1.980(14)
O2 Ti10 1.968(13)
O2 Ti11 1.948(14)
O3 Ti1 1.811(18)
O4 Ti1 2.078(15)
O4 Ti2 1.975(16)
O5 Ti2 1.804(16)
O6 Ti2 2.008(15)
O6 Ti3 2.014(15)
O7 Ti3 1.788(17)
O8 Ti1 2.094(15)
O8 Ti3 1.975(16)
O9 Ti1 1.928(16)
O9 Ti4 1.839(16)
O10 Ti2 1.955(14)
O10 Ti4 1.954(15)
O10 Ti5 1.938(15)
O11 Ti2 2.022(16)
O11 Ti5 1.955(15)
O11 Ti6 1.904(16)
O12 Ti3 2.027(16)
O12 Ti6 1.900(15)
O12 Ti7 1.976(16)
O13 Ti3 2.008(14)
O13 Ti7 1.948(15)
O13 Ti8 1.958(14)
O14 Ti1 1.917(15)
O14 Ti8 1.833(16)
O15 Ti4 1.778(18)
O16 Ti5 1.740(18)
O17 Ti6 1.805(18)
O18 Ti7 1.748(18)
O19 Ti8 1.769(17)
O23 Ti4 1.915(17)
O23 Ti10 1.892(17)
O24 Ti4 2.043(16)
O24 Ti5 1.849(15)
O24 Ti10 2.003(15)
O25 Ti5 1.894(17)
O25 Ti6 1.977(16)
O25 Ti11 2.033(17)
O26 Ti6 1.972(16)
O26 Ti7 1.907(16)
O26 Ti11 2.026(16)
O27 Ti7 1.878(14)
O27 Ti8 2.016(15)
O27 Ti9 2.001(14)
O28 Ti8 1.916(15)
O28 Ti9 1.884(16)
O29 Ti9 2.023(16)
O29 Ti10 2.015(16)
O30 Ti10 1.800(18)
O31 Ti10 2.052(18)
O31 Ti11 2.009(17)
O32 Ti11 1.768(18)
O33 Ti9 2.080(16)
O33 Ti11 1.991(16)
O34 Ti9 1.836(15)
Ti1 Ti2 3.124(6)
Ti1 Ti3 3.115(6)
Ti2 Ti3 3.091(6)
Ti2 Ti5 3.052(6)
Ti3 Ti7 3.078(6)
Ti4 Ti5 3.008(6)
Ti4 Ti10 3.009(7)
Ti5 Ti6 2.974(6)
Ti6 Ti7 2.983(5)
Ti6 Ti11 3.091(6)
Ti7 Ti8 3.005(6)
Ti8 Ti9 3.010(6)
Ti9 Ti10 3.101(6)
Ti9 Ti11 3.107(6)
Ti10 Ti11 3.113(7)
C56 H56 1.0000
C56 C57 1.48(2)
C56 C58 1.47(5)
C56 O37 1.33(4)
C57 H57A 0.9800
C57 H57B 0.9800
C57 H57C 0.9800
C58 H58A 0.9800
C58 H58B 0.9800
C58 H58C 0.9800
C59 H59A 1.0000
C59 H59 1.0000
C59 C60 1.44(6)
C59 C61 1.30(5)
C59 C62 1.40(4)
C59 O38 1.47(3)
C60 H60A 0.9800
C60 H60B 0.9800
C60 H60C 0.9800
C61 H61A 0.9800
C61 H61B 0.9800
C61 H61C 0.9800
C62 H62A 0.9800
C62 H62B 0.9800
C62 H62C 0.9800
C63 H63 1.0000
C63 C64 1.40(5)
C63 C65 1.41(5)
C63 O39 1.40(4)
C64 H64A 0.9800
C64 H64B 0.9800
C64 H64C 0.9800
C65 H65A 0.9800
C65 H65B 0.9800
C65 H65C 0.9800
C66 H66 1.0000
C66 C67 1.41(4)
C66 C68 1.51(5)
C66 O40 1.48(3)
C67 H67A 0.9800
C67 H67B 0.9800
C67 H67C 0.9800
C68 H68A 0.9800
C68 H68B 0.9800
C68 H68C 0.9800
C69 H69 1.0000
C69 C70 1.54(4)
C69 C71 1.48(4)
C69 O41 1.42(3)
C70 H70A 0.9800
C70 H70B 0.9800
C70 H70C 0.9800
C71 H71A 0.9800
C71 H71B 0.9800
C71 H71C 0.9800
C72 H72 1.0000
C72 C73 1.49(4)
C72 C74 1.44(4)
C72 O42 1.43(3)
C73 H73A 0.9800
C73 H73B 0.9800
C73 H73C 0.9800
C74 H74A 0.9800
C74 H74B 0.9800
C74 H74C 0.9800
C75 H75 1.0000
C75 C76 1.47(5)
C75 C77 1.50(5)
C75 O53 1.50(3)
C76 H76A 0.9800
C76 H76B 0.9800
C76 H76C 0.9800
C77 H77A 0.9800
C77 H77B 0.9800
C77 H77C 0.9800
C78 H78 1.0000
C78 C79 1.44(4)
C78 C80 1.48(4)
C78 O49 1.44(3)
C79 H79A 0.9800
C79 H79B 0.9800
C79 H79C 0.9800
C80 H80A 0.9800
C80 H80B 0.9800
C80 H80C 0.9800
C81 H81 1.0000
C81 C82 1.46(4)
C81 C83 1.45(2)
C81 O50 1.40(3)
C82 H82A 0.9800
C82 H82B 0.9800
C82 H82C 0.9800
C83 H83A 0.9800
C83 H83B 0.9800
C83 H83C 0.9800
C84 H84 1.0000
C84 C85 1.47(4)
C84 C86 1.45(5)
C84 O51 1.44(3)
C85 H85A 0.9800
C85 H85B 0.9800
C85 H85C 0.9800
C86 H86A 0.9800
C86 H86B 0.9800
C86 H86C 0.9800
C87 H87 1.0000
C87 C88 1.55(5)
C87 C89 1.44(4)
C87 O52 1.41(3)
C88 H88A 0.9800
C88 H88B 0.9800
C88 H88C 0.9800
C89 H89A 0.9800
C89 H89B 0.9800
C89 H89C 0.9800
C90 H90 1.0000
C90 H90A 1.0000
C90 C91 1.37(4)
C90 C92 1.42(7)
C90 C93 1.53(7)
C90 O66 1.46(3)
C91 H91A 0.9800
C91 H91B 0.9800
C91 H91C 0.9800
C92 H92A 0.9800
C92 H92B 0.9800
C92 H92C 0.9800
C93 H93A 0.9800
C93 H93B 0.9800
C93 H93C 0.9800
C94 H94 1.0000
C94 C95 1.57(4)
C94 C96 1.46(4)
C94 O67 1.43(3)
C95 H95A 0.9800
C95 H95B 0.9800
C95 H95C 0.9800
C96 H96A 0.9800
C96 H96B 0.9800
C96 H96C 0.9800
C97 H97 1.0000
C97 C98 1.45(4)
C97 C99 1.38(5)
C97 O68 1.48(3)
C98 H98A 0.9800
C98 H98B 0.9800
C98 H98C 0.9800
C99 H99A 0.9800
C99 H99B 0.9800
C99 H99C 0.9800
C100 H100 1.0000
C100 C101 1.48(4)
C100 C102 1.54(4)
C100 O63 1.47(3)
C101 H10D 0.9800
C101 H10E 0.9800
C101 H10F 0.9800
C102 H10G 0.9800
C102 H10H 0.9800
C102 H10I 0.9800
C103 H10J 1.0000
C103 H103 1.0000
C103 C104 1.46(2)
C103 C105 1.46(6)
C103 C106 1.47(4)
C103 O64 1.45(4)
C104 H10K 0.9800
C104 H10L 0.9800
C104 H10M 0.9800
C105 H10N 0.9800
C105 H10O 0.9800
C105 H10P 0.9800
C106 H10Q 0.9800
C106 H10R 0.9800
C106 H10S 0.9800
C107 H107 1.0000
C107 C108 1.50(6)
C107 C109 1.44(2)
C107 O65 1.38(5)
C108 H10T 0.9800
C108 H10U 0.9800
C108 H10V 0.9800
C109 H10W 0.9800
C109 H10X 0.9800
C109 H10Y 0.9800
Co2 O43 2.027(15)
Co2 O44 2.050(16)
Co2 O54 2.12(2)
Co2 O55 2.24(2)
Co2 O61 2.198(15)
Co2 O62 2.156(15)
Co2 Ti15 2.991(6)
Co2 Ti19 3.028(5)
Co2 Ti20 3.098(6)
N2 O54 1.25(3)
N2 O55 1.25(3)
N2 O56 1.22(3)
O35 Ti12 1.950(15)
O35 Ti13 1.995(15)
O35 Ti14 1.956(15)
O36 Ti20 1.966(15)
O36 Ti21 1.963(14)
O36 Ti22 1.955(14)
O37 Ti12 1.822(17)
O38 Ti12 2.029(16)
O38 Ti13 2.025(15)
O39 Ti13 1.783(17)
O40 Ti13 2.093(17)
O40 Ti14 1.996(17)
O41 Ti14 1.794(17)
O42 Ti12 2.112(16)
O42 Ti14 1.970(16)
O43 Ti12 1.919(16)
O43 Ti19 1.914(15)
O44 Ti13 1.859(16)
O44 Ti15 1.929(15)
O45 Ti13 1.991(15)
O45 Ti15 2.026(15)
O45 Ti16 1.872(15)
O46 Ti14 2.038(16)
O46 Ti16 1.910(16)
O46 Ti17 1.926(16)
O47 Ti14 2.001(16)
O47 Ti17 1.982(16)
O47 Ti18 1.907(17)
O48 Ti12 1.948(14)
O48 Ti18 1.919(14)
O48 Ti19 2.036(15)
O49 Ti15 1.788(17)
O50 Ti16 1.756(18)
O51 Ti17 1.769(19)
O52 Ti18 1.751(18)
O53 Ti19 1.752(18)
O57 Ti15 1.976(15)
O57 Ti16 1.952(16)
O57 Ti21 1.938(15)
O58 Ti16 1.962(15)
O58 Ti17 1.897(15)
O58 Ti21 2.015(16)
O59 Ti17 1.917(17)
O59 Ti18 1.989(15)
O59 Ti22 2.011(17)
O60 Ti18 1.963(16)
O60 Ti19 1.962(15)
O60 Ti22 1.981(15)
O61 Ti19 1.818(15)
O61 Ti20 1.927(15)
O62 Ti15 1.851(16)
O62 Ti20 1.892(16)
O63 Ti21 1.748(18)
O64 Ti21 2.006(16)
O64 Ti22 2.035(16)
O65 Ti22 1.771(18)
O66 Ti20 2.089(16)
O66 Ti22 1.969(17)
O67 Ti20 1.811(17)
O68 Ti20 2.067(16)
O68 Ti21 1.976(17)
Ti12 Ti13 3.114(6)
Ti12 Ti14 3.128(6)
Ti12 Ti19 3.012(6)
Ti13 Ti14 3.119(6)
Ti13 Ti15 3.007(6)
Ti14 Ti17 3.076(6)
Ti15 Ti16 3.010(6)
Ti16 Ti17 2.962(6)
Ti16 Ti21 3.067(7)
Ti17 Ti18 2.988(6)
Ti18 Ti19 3.011(6)
Ti18 Ti22 3.049(6)
Ti20 Ti21 3.119(6)
Ti20 Ti22 3.131(6)
Ti21 Ti22 3.103(6)

loop_
_geom_torsion_atom_site_label_1
_geom_torsion_atom_site_label_2
_geom_torsion_atom_site_label_3
_geom_torsion_atom_site_label_4
_geom_torsion
C2 O3 Ti1 Co1 -9(4)
C2 O3 Ti1 O1 177(4)
C2 O3 Ti1 O4 -143(4)
C2 O3 Ti1 O8 127(4)
C2 O3 Ti1 O9 -53(4)
C2 O3 Ti1 O14 36(4)
C2 O3 Ti1 Ti2 -144(3)
C2 O3 Ti1 Ti3 129(3)
C3 C1 C4 C2 -53(5)
C3 C1 O3 C2 59(5)
C3 C2 C4 C1 60(6)
C3 C2 O3 C1 -73(6)
C3 C2 O3 Ti1 104(4)
C4 C1 C3 C2 60(6)
C4 C1 O3 C2 -65(6)
C4 C2 C3 C1 -52(6)
C4 C2 O3 C1 52(5)
C4 C2 O3 Ti1 -131(4)
C6 C5 O4 Ti1 -129(3)
C6 C5 O4 Ti2 60(3)
C7 C5 O4 Ti1 96(3)
C7 C5 O4 Ti2 -75(3)
C8 O5 Ti2 O4 133(6)
C8 O5 Ti2 O6 -131(6)
C8 O5 Ti2 O10 38(6)
C8 O5 Ti2 O11 -40(6)
C8 O5 Ti2 Ti1 131(6)
C8 O5 Ti2 Ti3 -130(6)
C8 O5 Ti2 Ti5 0(6)
C9 C8 O5 Ti2 62(7)
C10 C8 O5 Ti2 -59(7)
C12 C11 O6 Ti2 -134(3)
C12 C11 O6 Ti3 60(4)
C13 C11 O6 Ti2 98(2)
C13 C11 O6 Ti3 -68(3)
C14 O7 Ti3 O6 159(9)
C14 O7 Ti3 O8 -105(9)
C14 O7 Ti3 O12 67(9)
C14 O7 Ti3 O13 -11(9)
C14 O7 Ti3 Ti1 -101(9)
C14 O7 Ti3 Ti2 158(8)
C14 O7 Ti3 Ti7 27(9)
C15 O7 Ti3 O6 134(4)
C15 O7 Ti3 O8 -130(4)
C15 O7 Ti3 O12 42(4)
C15 O7 Ti3 O13 -36(4)
C15 O7 Ti3 Ti1 -126(3)
C15 O7 Ti3 Ti2 134(3)
C15 O7 Ti3 Ti7 3(4)
C16 C14 C17 C15 58(7)
C16 C14 O7 C15 -70(6)
C16 C14 O7 Ti3 -107(8)
C16 C15 C17 C14 -57(7)
C16 C15 O7 C14 70(7)
C16 C15 O7 Ti3 -126(4)
C17 C14 C16 C15 -60(9)
C17 C14 O7 C15 76(8)
C17 C14 O7 Ti3 38(12)
C17 C15 C16 C14 55(8)
C17 C15 O7 C14 -66(7)
C17 C15 O7 Ti3 98(5)
C19 C18 O8 Ti1 63(3)
C19 C18 O8 Ti3 -132(2)
C20 C18 O8 Ti1 -62(3)
C20 C18 O8 Ti3 103(3)
C21 O15 Ti4 Co1 -7(5)
C21 O15 Ti4 O9 42(5)
C21 O15 Ti4 O10 144(5)
C21 O15 Ti4 O23 -51(5)
C21 O15 Ti4 O24 -135(5)
C21 O15 Ti4 Ti5 -174(5)
C21 O15 Ti4 Ti10 -91(5)
C22 C21 O15 Ti4 -38(6)
C23 C21 O15 Ti4 -151(5)
C24 O16 Ti5 O10 91(10)
C24 O16 Ti5 O11 176(10)
C24 O16 Ti5 O24 4(10)
C24 O16 Ti5 O25 -99(10)
C24 O16 Ti5 Ti2 132(10)
C24 O16 Ti5 Ti4 49(10)
C24 O16 Ti5 Ti6 -143(10)
C25 C24 O16 Ti5 101(10)
C26 C24 O16 Ti5 -30(12)
C27 O17 Ti6 O11 -118(3)
C27 O17 Ti6 O12 -13(3)
C27 O17 Ti6 O25 157(3)
C27 O17 Ti6 O26 71(3)
C27 O17 Ti6 Ti5 -161(3)
C27 O17 Ti6 Ti7 30(3)
C27 O17 Ti6 Ti11 114(3)
C28 C27 O17 Ti6 -34(5)
C29 C27 O17 Ti6 -155(2)
C30 O18 Ti7 O12 -123(7)
C30 O18 Ti7 O13 -37(7)
C30 O18 Ti7 O26 153(7)
C30 O18 Ti7 O27 50(7)
C30 O18 Ti7 Ti3 -80(7)
C30 O18 Ti7 Ti6 -164(7)
C30 O18 Ti7 Ti8 6(7)
C31 C30 O18 Ti7 -170(5)
C32 C30 O18 Ti7 -32(10)
C33 O19 Ti8 Co1 4(3)
C33 O19 Ti8 O13 -147(3)
C33 O19 Ti8 O14 -46(3)
C33 O19 Ti8 O27 133(3)
C33 O19 Ti8 O28 49(3)
C33 O19 Ti8 Ti7 172(3)
C33 O19 Ti8 Ti9 89(3)
C34 C33 O19 Ti8 25(4)
C35 C33 O19 Ti8 152(3)
C36 O30 Ti10 O2 -175(3)
C36 O30 Ti10 O23 -16(3)
C36 O30 Ti10 O24 66(3)
C36 O30 Ti10 O29 -111(3)
C36 O30 Ti10 O31 156(3)
C36 O30 Ti10 Ti4 23(3)
C36 O30 Ti10 Ti9 -114(3)
C36 O30 Ti10 Ti11 157(3)
C37 C36 O30 Ti10 -98(4)
C38 C36 O30 Ti10 140(3)
C40 C39 O31 Ti10 -72(4)
C40 C39 O31 Ti11 97(3)
C41 C39 O31 Ti10 81(4)
C41 C39 O31 Ti11 -111(4)
C42 C39 O31 Ti10 126(5)
C42 C39 O31 Ti11 -65(5)
C43 O32 Ti11 O25 12(7)
C43 O32 Ti11 O26 91(7)
C43 O32 Ti11 O31 -80(7)
C43 O32 Ti11 O33 -177(7)
C43 O32 Ti11 Ti6 51(7)
C43 O32 Ti11 Ti9 -177(7)
C43 O32 Ti11 Ti10 -76(7)
C44 C43 O32 Ti11 -8(9)
C45 C43 O32 Ti11 -125(6)
C47 C46 O33 Ti9 -86(4)
C47 C46 O33 Ti11 110(4)
C48 C46 O33 Ti9 -137(2)
C48 C46 O33 Ti11 59(3)
C49 C46 O33 Ti9 93(3)
C49 C46 O33 Ti11 -71(3)
C50 O34 Ti9 O2 -173(3)
C50 O34 Ti9 O27 -55(2)
C50 O34 Ti9 O28 26(2)
C50 O34 Ti9 O29 122(2)
C50 O34 Ti9 O33 -145(2)
C50 O34 Ti9 Ti8 -13(2)
C50 O34 Ti9 Ti10 125(2)
C50 O34 Ti9 Ti11 -146(2)
C51 C50 O34 Ti9 90(3)
C52 C50 O34 Ti9 -141(2)
C54 C53 O29 Ti9 -82(3)
C54 C53 O29 Ti10 92(3)
C55 C53 O29 Ti9 66(4)
C55 C53 O29 Ti10 -120(3)
Co1 O9 Ti4 O10 137.0(7)
Co1 O9 Ti4 O15 -111.1(8)
Co1 O9 Ti4 O23 -3.9(7)
Co1 O9 Ti4 O24 63.9(12)
Co1 O9 Ti4 Ti5 105.8(5)
Co1 O9 Ti4 Ti10 20.9(8)
Co1 O14 Ti8 O13 -137.0(6)
Co1 O14 Ti8 O19 114.6(7)
Co1 O14 Ti8 O27 -62.3(12)
Co1 O14 Ti8 O28 5.1(6)
Co1 O14 Ti8 Ti7 -105.6(5)
Co1 O14 Ti8 Ti9 -19.0(7)
Co1 O23 Ti10 O2 32.3(12)
Co1 O23 Ti10 O24 118.6(11)
Co1 O23 Ti10 O29 -45.4(12)
Co1 O23 Ti10 O30 -143.1(11)
Co1 O23 Ti10 O31 71(3)
Co1 O23 Ti10 Ti4 116.4(14)
Co1 O23 Ti10 Ti9 -5.9(11)
Co1 O23 Ti10 Ti11 43.4(14)
Co1 O28 Ti9 O2 -32.6(11)
Co1 O28 Ti9 O27 -120.4(11)
Co1 O28 Ti9 O29 44.8(11)
Co1 O28 Ti9 O33 -78(3)
Co1 O28 Ti9 O34 143.6(10)
Co1 O28 Ti9 Ti8 -117.1(13)
Co1 O28 Ti9 Ti10 5.3(10)
Co1 O28 Ti9 Ti11 -44.6(13)
O3 C2_a C3 C1_b 68(5)
O3 C1 C3 C2 -64(4)
O3 C1 C4 C2 61(5)
O3 C2 C4 C1 -57(5)
O7 C14 C16 C15 76(7)
O7 C14 C17 C15 -78(6)
O7 C15 C16 C14 -64(6)
O7 C15 C17 C14 64(5)
O20 N1 O21 Co1 -14(3)
O21 N1 O20 Co1 15(4)
O22 N1 O20 Co1 166(3)
O22 N1 O21 Co1 -165(3)
Ti1 O9 Ti4 Co1 -114.4(16)
Ti1 O9 Ti4 O10 22.5(14)
Ti1 O9 Ti4 O15 134.5(14)
Ti1 O9 Ti4 O23 -118.4(14)
Ti1 O9 Ti4 O24 -50.5(19)
Ti1 O9 Ti4 Ti5 -8.6(17)
Ti1 O9 Ti4 Ti10 -93.6(13)
Ti1 O14 Ti8 Co1 108.6(14)
Ti1 O14 Ti8 O13 -28.3(13)
Ti1 O14 Ti8 O19 -136.8(12)
Ti1 O14 Ti8 O27 46.3(18)
Ti1 O14 Ti8 O28 113.8(13)
Ti1 O14 Ti8 Ti7 3.0(15)
Ti1 O14 Ti8 Ti9 89.6(12)
Ti3 O12 Ti6 O11 -16.6(12)
Ti3 O12 Ti6 O17 -130.7(11)
Ti3 O12 Ti6 O25 63.5(16)
Ti3 O12 Ti6 O26 123.0(12)
Ti3 O12 Ti6 Ti5 17.0(13)
Ti3 O12 Ti6 Ti7 115.5(13)
Ti3 O12 Ti6 Ti11 101.1(10)
Ti4 O23 Ti10 O2 -84.1(7)
Ti4 O23 Ti10 O24 2.2(7)
Ti4 O23 Ti10 O29 -161.9(7)
Ti4 O23 Ti10 O30 100.4(8)
Ti4 O23 Ti10 O31 -45(3)
Ti4 O23 Ti10 Ti9 -122.3(6)
Ti4 O23 Ti10 Ti11 -73.0(8)
Ti4 O24 Ti5 O10 7.0(6)
Ti4 O24 Ti5 O11 -53.2(12)
Ti4 O24 Ti5 O16 114.5(8)
Ti4 O24 Ti5 O25 -132.4(7)
Ti4 O24 Ti5 Ti2 -14.3(7)
Ti4 O24 Ti5 Ti6 -99.0(6)
Ti6 O25 Ti5 O10 52.0(12)
Ti6 O25 Ti5 O11 -7.0(7)
Ti6 O25 Ti5 O16 -114.0(8)
Ti6 O25 Ti5 O24 133.9(7)
Ti6 O25 Ti5 Ti2 15.8(8)
Ti6 O25 Ti5 Ti4 98.9(6)
Ti7 O12 Ti6 O11 -132.1(7)
Ti7 O12 Ti6 O17 113.8(8)
Ti7 O12 Ti6 O25 -52.0(13)
Ti7 O12 Ti6 O26 7.4(7)
Ti7 O12 Ti6 Ti5 -98.5(6)
Ti7 O12 Ti6 Ti11 -14.4(8)
Ti8 O27 Ti7 O12 52.3(12)
Ti8 O27 Ti7 O13 -8.5(6)
Ti8 O27 Ti7 O18 -116.8(8)
Ti8 O27 Ti7 O26 131.5(7)
Ti8 O27 Ti7 Ti3 14.5(7)
Ti8 O27 Ti7 Ti6 97.9(6)
Ti8 O28 Ti9 O2 84.5(7)
Ti8 O28 Ti9 O27 -3.2(7)
Ti8 O28 Ti9 O29 161.9(7)
Ti8 O28 Ti9 O33 39(3)
Ti8 O28 Ti9 O34 -99.3(8)
Ti8 O28 Ti9 Ti10 122.5(6)
Ti8 O28 Ti9 Ti11 72.5(8)
Ti9 O27 Ti7 O12 -60.0(16)
Ti9 O27 Ti7 O13 -120.8(12)
Ti9 O27 Ti7 O18 130.9(12)
Ti9 O27 Ti7 O26 19.2(12)
Ti9 O27 Ti7 Ti3 -97.8(11)
Ti9 O27 Ti7 Ti6 -14.4(14)
Ti9 O27 Ti7 Ti8 -112.3(13)
Ti10 O24 Ti5 O10 118.9(13)
Ti10 O24 Ti5 O11 58.7(17)
Ti10 O24 Ti5 O16 -133.6(12)
Ti10 O24 Ti5 O25 -20.5(13)
Ti10 O24 Ti5 Ti2 97.6(12)
Ti10 O24 Ti5 Ti4 111.9(14)
Ti10 O24 Ti5 Ti6 12.9(14)
Ti11 O25 Ti5 O10 -64.8(16)
Ti11 O25 Ti5 O11 -123.9(13)
Ti11 O25 Ti5 O16 129.2(12)
Ti11 O25 Ti5 O24 17.0(13)
Ti11 O25 Ti5 Ti2 -101.1(11)
Ti11 O25 Ti5 Ti4 -17.9(14)
Ti11 O25 Ti5 Ti6 -116.8(15)
C56 O37 Ti12 O35 174(4)
C56 O37 Ti12 O38 -123(5)
C56 O37 Ti12 O42 143(5)
C56 O37 Ti12 O43 -28(5)
C56 O37 Ti12 O48 53(5)
C56 O37 Ti12 Ti13 -125(4)
C56 O37 Ti12 Ti14 145(4)
C56 O37 Ti12 Ti19 11(5)
C57 C56 O37 Ti12 93(7)
C58 C56 O37 Ti12 -73(6)
C60 C59 O38 Ti12 -64(4)
C60 C59 O38 Ti13 134(3)
C61 C59 O38 Ti12 -112(3)
C61 C59 O38 Ti13 86(3)
C62 C59 O38 Ti12 89(3)
C62 C59 O38 Ti13 -74(3)
C63 O39 Ti13 O35 -176(4)
C63 O39 Ti13 O38 121(4)
C63 O39 Ti13 O40 -144(4)
C63 O39 Ti13 O44 27(4)
C63 O39 Ti13 O45 -55(4)
C63 O39 Ti13 Ti12 126(4)
C63 O39 Ti13 Ti14 -147(4)
C63 O39 Ti13 Ti15 -12(4)
C64 C63 O39 Ti13 -141(4)
C65 C63 O39 Ti13 63(6)
C67 C66 O40 Ti13 113(3)
C67 C66 O40 Ti14 -46(4)
C68 C66 O40 Ti13 -119(3)
C68 C66 O40 Ti14 81(3)
C69 O41 Ti14 O40 132(4)
C69 O41 Ti14 O42 -128(4)
C69 O41 Ti14 O46 41(5)
C69 O41 Ti14 O47 -36(5)
C69 O41 Ti14 Ti12 -125(4)
C69 O41 Ti14 Ti13 133(4)
C69 O41 Ti14 Ti17 3(5)
C70 C69 O41 Ti14 63(5)
C71 C69 O41 Ti14 -174(3)
C73 C72 O42 Ti12 -67(3)
C73 C72 O42 Ti14 105(2)
C74 C72 O42 Ti12 67(3)
C74 C72 O42 Ti14 -121(2)
C75 O53 Ti19 Co2 -39(3)
C75 O53 Ti19 O43 -83(3)
C75 O53 Ti19 O48 -165(3)
C75 O53 Ti19 O60 112(3)
C75 O53 Ti19 O61 11(3)
C75 O53 Ti19 Ti12 -124(3)
C75 O53 Ti19 Ti18 154(3)
C76 C75 O53 Ti19 79(4)
C77 C75 O53 Ti19 -173(3)
C78 O49 Ti15 Co2 22(3)
C78 O49 Ti15 O44 69(3)
C78 O49 Ti15 O45 152(3)
C78 O49 Ti15 O57 -127(3)
C78 O49 Ti15 O62 -27(3)
C78 O49 Ti15 Ti13 108(3)
C78 O49 Ti15 Ti16 -169(3)
C79 C78 O49 Ti15 -90(4)
C80 C78 O49 Ti15 147(2)
C81 O50 Ti16 O45 18(4)
C81 O50 Ti16 O46 123(4)
C81 O50 Ti16 O57 -70(4)
C81 O50 Ti16 O58 -154(4)
C81 O50 Ti16 Ti15 -27(4)
C81 O50 Ti16 Ti17 165(4)
C81 O50 Ti16 Ti21 -111(4)
C82 C81 O50 Ti16 -21(6)
C83 C81 O50 Ti16 -144(4)
C84 O51 Ti17 O46 66(3)
C84 O51 Ti17 O47 152(3)
C84 O51 Ti17 O58 -18(3)
C84 O51 Ti17 O59 -123(3)
C84 O51 Ti17 Ti14 109(3)
C84 O51 Ti17 Ti16 26(3)
C84 O51 Ti17 Ti18 -167(3)
C85 C84 O51 Ti17 -150(3)
C86 C84 O51 Ti17 -25(5)
C87 O52 Ti18 O47 -152(5)
C87 O52 Ti18 O48 -50(5)
C87 O52 Ti18 O59 122(5)
C87 O52 Ti18 O60 37(5)
C87 O52 Ti18 Ti17 164(5)
C87 O52 Ti18 Ti19 -6(6)
C87 O52 Ti18 Ti22 79(5)
C88 C87 O52 Ti18 11(7)
C89 C87 O52 Ti18 133(5)
C91 C90 O66 Ti20 82(3)
C91 C90 O66 Ti22 -81(3)
C92 C90 O66 Ti20 -77(4)
C92 C90 O66 Ti22 121(4)
C93 C90 O66 Ti20 -127(3)
C93 C90 O66 Ti22 71(4)
C94 O67 Ti20 Co2 8(3)
C94 O67 Ti20 O36 -168(3)
C94 O67 Ti20 O61 -37(3)
C94 O67 Ti20 O62 52(3)
C94 O67 Ti20 O66 -128(3)
C94 O67 Ti20 O68 143(3)
C94 O67 Ti20 Ti21 145(3)
C94 O67 Ti20 Ti22 -128(3)
C95 C94 O67 Ti20 -81(3)
C96 C94 O67 Ti20 151(2)
C98 C97 O68 Ti20 -79(3)
C98 C97 O68 Ti21 84(3)
C99 C97 O68 Ti20 80(4)
C99 C97 O68 Ti21 -116(3)
C100 O63 Ti21 O57 -27(6)
C100 O63 Ti21 O58 51(6)
C100 O63 Ti21 O64 142(6)
C100 O63 Ti21 O68 -122(6)
C100 O63 Ti21 Ti16 11(6)
C100 O63 Ti21 Ti20 -117(6)
C100 O63 Ti21 Ti22 142(6)
C101 C100 O63 Ti21 57(7)
C102 C100 O63 Ti21 -62(7)
C104 C103 O64 Ti21 145(6)
C104 C103 O64 Ti22 -52(7)
C105 C103 O64 Ti21 70(4)
C105 C103 O64 Ti22 -127(4)
C106 C103 O64 Ti21 -76(3)
C106 C103 O64 Ti22 87(3)
C107 O65 Ti22 O59 -40(7)
C107 O65 Ti22 O60 39(7)
C107 O65 Ti22 O64 -132(7)
C107 O65 Ti22 O66 133(7)
C107 O65 Ti22 Ti18 0(7)
C107 O65 Ti22 Ti20 130(6)
C107 O65 Ti22 Ti21 -134(6)
C108 C107 O65 Ti22 -76(8)
C109 C107 O65 Ti22 91(8)
Co2 O44 Ti13 O35 -30.8(12)
Co2 O44 Ti13 O38 46.0(12)
Co2 O44 Ti13 O39 143.7(11)
Co2 O44 Ti13 O40 -74(3)
Co2 O44 Ti13 O45 -119.2(12)
Co2 O44 Ti13 Ti12 6.4(10)
Co2 O44 Ti13 Ti14 -42.5(14)
Co2 O44 Ti13 Ti15 -117.0(14)
Co2 O61 Ti19 O43 -5.4(6)
Co2 O61 Ti19 O48 60.1(12)
Co2 O61 Ti19 O53 -114.8(7)
Co2 O61 Ti19 O60 136.9(6)
Co2 O61 Ti19 Ti12 19.4(7)
Co2 O61 Ti19 Ti18 105.0(5)
Co2 O62 Ti15 O44 2.1(6)
Co2 O62 Ti15 O45 -65.5(12)
Co2 O62 Ti15 O49 112.6(7)
Co2 O62 Ti15 O57 -137.7(6)
Co2 O62 Ti15 Ti13 -22.1(7)
Co2 O62 Ti15 Ti16 -107.0(5)
Co2 O62 Ti20 O36 95.2(6)
Co2 O62 Ti20 O61 5.3(7)
Co2 O62 Ti20 O66 86(2)
Co2 O62 Ti20 O67 -93.6(7)
Co2 O62 Ti20 O68 170.4(7)
Co2 O62 Ti20 Ti21 132.3(5)
Co2 O62 Ti20 Ti22 86.7(7)
O54 N2 O55 Co2 1(2)
O55 N2 O54 Co2 -1(2)
O56 N2 O54 Co2 -179(2)
O56 N2 O55 Co2 179(2)
Ti13 O45 Ti16 O46 19.3(13)
Ti13 O45 Ti16 O50 131.7(12)
Ti13 O45 Ti16 O57 -119.3(12)
Ti13 O45 Ti16 O58 -61.1(16)
Ti13 O45 Ti16 Ti15 -112.0(14)
Ti13 O45 Ti16 Ti17 -14.1(14)
Ti13 O45 Ti16 Ti21 -98.7(11)
Ti15 O44 Ti13 O35 86.2(7)
Ti15 O44 Ti13 O38 162.9(7)
Ti15 O44 Ti13 O39 -99.4(8)
Ti15 O44 Ti13 O40 43(3)
Ti15 O44 Ti13 O45 -2.2(7)
Ti15 O44 Ti13 Ti12 123.3(6)
Ti15 O44 Ti13 Ti14 74.4(8)
Ti15 O45 Ti16 O46 131.3(7)
Ti15 O45 Ti16 O50 -116.3(8)
Ti15 O45 Ti16 O57 -7.3(6)
Ti15 O45 Ti16 O58 50.9(12)
Ti15 O45 Ti16 Ti17 97.8(6)
Ti15 O45 Ti16 Ti21 13.3(7)
Ti15 O62 Ti20 Co2 -112.2(15)
Ti15 O62 Ti20 O36 -17.0(13)
Ti15 O62 Ti20 O61 -106.9(13)
Ti15 O62 Ti20 O66 -26(3)
Ti15 O62 Ti20 O67 154.2(13)
Ti15 O62 Ti20 O68 58.2(13)
Ti15 O62 Ti20 Ti21 20.1(12)
Ti15 O62 Ti20 Ti22 -25.4(16)
Ti16 O58 Ti17 O46 7.5(7)
Ti16 O58 Ti17 O47 -53.3(13)
Ti16 O58 Ti17 O51 111.7(8)
Ti16 O58 Ti17 O59 -134.3(7)
Ti16 O58 Ti17 Ti14 -15.8(8)
Ti16 O58 Ti17 Ti18 -99.3(6)
Ti20 O61 Ti19 Co2 -109.7(15)
Ti20 O61 Ti19 O43 -115.1(13)
Ti20 O61 Ti19 O48 -49.6(18)
Ti20 O61 Ti19 O53 135.5(13)
Ti20 O61 Ti19 O60 27.2(14)
Ti20 O61 Ti19 Ti12 -90.3(13)
Ti20 O61 Ti19 Ti18 -4.7(15)
Ti20 O62 Ti15 Co2 113.3(15)
Ti20 O62 Ti15 O44 115.4(13)
Ti20 O62 Ti15 O45 47.8(19)
Ti20 O62 Ti15 O49 -134.1(13)
Ti20 O62 Ti15 O57 -24.3(14)
Ti20 O62 Ti15 Ti13 91.3(13)
Ti20 O62 Ti15 Ti16 6.3(15)
Ti21 O58 Ti17 O46 124.5(12)
Ti21 O58 Ti17 O47 63.7(16)
Ti21 O58 Ti17 O51 -131.3(11)
Ti21 O58 Ti17 O59 -17.3(12)
Ti21 O58 Ti17 Ti14 101.2(10)
Ti21 O58 Ti17 Ti16 117.0(13)
Ti21 O58 Ti17 Ti18 17.7(13)
